data_7133676
loop_
_publ_author_name
'Yang, Guoping'
'Liu, Haoqi'
'Chen, Jincao'
'Lin, Xiaoling'
'Tan, Kexin'
'Dong, Yayu'
'Liu, Yufeng'
'Wei, Yongge'

_publ_section_title
;
 Dy/Ho-encapsulated tartaric acid-functionalized tungstoantimonates:
 heterogeneous catalysts for isoindolinone synthesis.
;
_journal_issue 78
_journal_name_full 'Chemical communications (Cambridge, England)'
_journal_page_first 10934
_journal_page_last 10937
_journal_paper_doi 10.1039/d4cc03675a
_journal_volume 60
_journal_year 2024
_chemical_formula_moiety 'C8 H4 Dy4 Na10 O174.5 Sb4 W42'
_chemical_formula_sum 'C8 H4 Dy4 Na10 O174.5 Sb4 W42'
_chemical_formula_weight 11980.71
_chemical_name_systematic Dy4tar2
_space_group_crystal_system triclinic
_space_group_IT_number 2
_space_group_name_Hall '-P 1'
_space_group_name_H-M_alt 'P -1'
_atom_sites_solution_hydrogens geom
_atom_sites_solution_primary dual
_audit_creation_date 2024-03-28
_audit_creation_method
;
Olex2 1.5
(compiled 2023.08.24 svn.re1ec1418 for OlexSys, GUI svn.r6817)
;
_audit_update_record
;
2024-06-14 deposited with the CCDC.	2024-09-02 downloaded from the CCDC.
;
_cell_angle_alpha 98.669(2)
_cell_angle_beta 110.256(2)
_cell_angle_gamma 111.317(2)
_cell_formula_units_Z 2
_cell_length_a 24.7234(11)
_cell_length_b 25.8468(11)
_cell_length_c 26.5303(11)
_cell_measurement_reflns_used 9835
_cell_measurement_temperature 100
_cell_measurement_theta_max 27.621
_cell_measurement_theta_min 2.360
_cell_volume 14055.2(11)
_computing_cell_refinement 'SAINT V8.38A (Bruker, 2018)'
_computing_data_reduction 'SAINT V8.38A (Bruker, 2018)'
_computing_molecular_graphics 'Olex2 1.5 (Dolomanov et al., 2009)'
_computing_publication_material 'Olex2 1.5 (Dolomanov et al., 2009)'
_computing_structure_refinement 'SHELXL 2018/3 (Sheldrick, 2015)'
_computing_structure_solution 'SHELXT 2018/2 (Sheldrick, 2018)'
_diffrn_ambient_temperature 100
_diffrn_measured_fraction_theta_full 0.996
_diffrn_measured_fraction_theta_max 0.996
_diffrn_measurement_device_type 'Bruker D8 VENTURE'
_diffrn_measurement_method 'phi and omega scans'
_diffrn_radiation_monochromator graphite
_diffrn_radiation_type MoK\a
_diffrn_radiation_wavelength 0.71073
_diffrn_reflns_av_R_equivalents 0.0747
_diffrn_reflns_av_unetI/netI 0.0730
_diffrn_reflns_Laue_measured_fraction_full 0.996
_diffrn_reflns_Laue_measured_fraction_max 0.996
_diffrn_reflns_limit_h_max 29
_diffrn_reflns_limit_h_min -29
_diffrn_reflns_limit_k_max 30
_diffrn_reflns_limit_k_min -30
_diffrn_reflns_limit_l_max 31
_diffrn_reflns_limit_l_min -31
_diffrn_reflns_number 171482
_diffrn_reflns_point_group_measured_fraction_full 0.996
_diffrn_reflns_point_group_measured_fraction_max 0.996
_diffrn_reflns_theta_full 25.000
_diffrn_reflns_theta_max 25.000
_diffrn_reflns_theta_min 2.268
_diffrn_source_current 1.4
_diffrn_source_power 0.07
_diffrn_source_voltage 50.0
_exptl_absorpt_coefficient_mu 18.615
_exptl_absorpt_correction_T_max 0.0825
_exptl_absorpt_correction_T_min 0.0250
_exptl_absorpt_correction_type multi-scan
_exptl_absorpt_process_details
;
SADABS-2016/2 (Bruker,2016/2) was used for absorption correction.
wR2(int) was 0.1450 before and 0.0906 after correction.
The Ratio of minimum to maximum transmission is 0.3030.
The \l/2 correction factor is Not present.
;
_exptl_crystal_colour 'clear light colourless'
_exptl_crystal_colour_lustre clear
_exptl_crystal_colour_modifier light
_exptl_crystal_colour_primary colourless
_exptl_crystal_density_diffrn 2.831
_exptl_crystal_description block
_exptl_crystal_F_000 10268
_exptl_crystal_recrystallization_method 'Re-crystallisation from solvent: H2O'
_exptl_crystal_size_max 0.42
_exptl_crystal_size_mid 0.15
_exptl_crystal_size_min 0.13
_refine_diff_density_max 2.586
_refine_diff_density_min -2.984
_refine_diff_density_rms 0.387
_refine_ls_extinction_method none
_refine_ls_goodness_of_fit_ref 1.107
_refine_ls_hydrogen_treatment constr
_refine_ls_matrix_type full
_refine_ls_number_parameters 2305
_refine_ls_number_reflns 49332
_refine_ls_number_restraints 4116
_refine_ls_restrained_S_all 1.068
_refine_ls_R_factor_all 0.0596
_refine_ls_R_factor_gt 0.0477
_refine_ls_shift/su_max 0.003
_refine_ls_shift/su_mean 0.000
_refine_ls_structure_factor_coef Fsqd
_refine_ls_weighting_details 'w=1/[\s^2^(Fo^2^)+(0.0636P)^2^] where P=(Fo^2^+2Fc^2^)/3'
_refine_ls_weighting_scheme calc
_refine_ls_wR_factor_gt 0.1255
_refine_ls_wR_factor_ref 0.1303
_reflns_Friedel_coverage 0.000
_reflns_number_gt 40106
_reflns_number_total 49332
_reflns_threshold_expression 'I > 2\s(I)'
_cod_data_source_file d4cc03675a2.cif
_cod_data_source_block DySbW_sq
_cod_depositor_comments 'Adding full bibliography for 7133676--7133677.cif.'
_cod_original_formula_sum 'C8 H4 Dy4 Na10 O174.50 Sb4 W42'
_cod_database_code 7133676
_shelx_shelxl_version_number 2018/3
_shelx_space_group_comment
;
The symmetry employed for this shelxl refinement is uniquely defined
by the following loop, which should always be used as a source of
symmetry information in preference to the above space-group names.
They are only intended as comments.
;
_shelx_estimated_absorpt_t_max 0.196
_shelx_estimated_absorpt_t_min 0.047
_olex2_refinement_description
;
1. Fixed Uiso
 At 1.2 times of:
  All C(H) groups
2. Uiso/Uaniso restraints and constraints
O1 \\sim O1L \\sim O1W \\sim O2 \\sim O2L \\sim O2W \\sim O3 \\sim O3L \\sim
O3W \\sim O4 \\sim O4L \\sim O4W \\sim O5 \\sim O5L \\sim O5W \\sim O6 \\sim
O6L \\sim O6W \\sim O7 \\sim O7L \\sim O7W \\sim O8 \\sim O8L \\sim O8W \\sim
O9 \\sim O9L \\sim O9W \\sim O10 \\sim O10L \\sim O10W \\sim O11 \\sim O11L
\\sim O11W \\sim O12 \\sim O12L \\sim O12W \\sim O13 \\sim O13W \\sim O14 \\sim
O14W \\sim O15 \\sim O15W \\sim O16 \\sim O16W \\sim O17 \\sim O17W \\sim O18
\\sim O18W \\sim O19 \\sim O19W \\sim O20 \\sim O20W \\sim O21 \\sim O21W \\sim
O22 \\sim O23 \\sim O24 \\sim O25 \\sim O26 \\sim O27 \\sim O28 \\sim O29 \\sim
O30 \\sim O31 \\sim O32 \\sim O33 \\sim O34 \\sim O35 \\sim O36 \\sim O37 \\sim
O38 \\sim O39 \\sim O40 \\sim O41 \\sim O42 \\sim O43 \\sim O44 \\sim O45 \\sim
O46 \\sim O47 \\sim O48 \\sim O49 \\sim O50 \\sim O51 \\sim O52 \\sim O53 \\sim
O54 \\sim O55 \\sim O56 \\sim O57 \\sim O58 \\sim O59 \\sim O60 \\sim O61 \\sim
O62 \\sim O63 \\sim O64 \\sim O65 \\sim O66 \\sim O67 \\sim O68 \\sim O69 \\sim
O70 \\sim O71 \\sim O72 \\sim O73 \\sim O74 \\sim O75 \\sim O76 \\sim O77 \\sim
O78 \\sim O79 \\sim O80 \\sim O81 \\sim O82 \\sim O83 \\sim O84 \\sim O85 \\sim
O86 \\sim O87 \\sim O88 \\sim O89 \\sim O90 \\sim O91 \\sim O92 \\sim O93 \\sim
O94 \\sim O95 \\sim O96 \\sim O97 \\sim O98 \\sim O99 \\sim O100 \\sim O101
\\sim O102 \\sim O103 \\sim O104 \\sim O105 \\sim O106 \\sim O107 \\sim O108
\\sim O109 \\sim O110 \\sim O111 \\sim O112 \\sim O113 \\sim O114 \\sim O115
\\sim O116 \\sim O117 \\sim O118 \\sim O119 \\sim O120 \\sim O121 \\sim O122
\\sim O123 \\sim O124 \\sim O125 \\sim O126 \\sim O127 \\sim O128 \\sim O129
\\sim O130 \\sim O131 \\sim O132 \\sim O133 \\sim O134 \\sim O135 \\sim O136
\\sim O137 \\sim O138 \\sim O139 \\sim O140 \\sim O142 \\sim O143 \\sim O144
\\sim O145 \\sim O22W \\sim C1 \\sim C2 \\sim C3 \\sim C4 \\sim C5 \\sim C6
\\sim C7 \\sim C8: within 3.5A with sigma of 0.01 and sigma for terminal atoms
of 0.02 within 3.5A
Uanis(Na1) \\sim Ueq, Uanis(Na2) \\sim Ueq, Uanis(Na3) \\sim Ueq, Uanis(Na4)
\\sim Ueq, Uanis(Na5) \\sim Ueq, Uanis(Na6) \\sim Ueq, Uanis(Na7) \\sim Ueq,
Uanis(Na8) \\sim Ueq, Uanis(Na9) \\sim Ueq, Uanis(Na10) \\sim Ueq, Uanis(Na11)
\\sim Ueq, Uanis(Na12) \\sim Ueq, Uanis(Na13) \\sim Ueq, Uanis(Na14) \\sim Ueq,
Uanis(Na15) \\sim Ueq, Uanis(Na16) \\sim Ueq, Uanis(Na17) \\sim Ueq,
Uanis(Na18) \\sim Ueq, Uanis(Na19) \\sim Ueq, Uanis(Na20) \\sim Ueq, Uanis(O50)
\\sim Ueq, Uanis(O16W) \\sim Ueq, Uanis(O17W) \\sim Ueq, Uanis(O21W) \\sim Ueq,
Uanis(Na19) \\sim Ueq, Uanis(O22W) \\sim Ueq, Uanis(Na20) \\sim Ueq: with sigma
of 0.003 and sigma for terminal atoms of 0.006
3. Others
 Fixed Sof: Na4(0.35) Na5(0.25) Na6(0.6) Na7(0.3) Na8(0.5) Na9(0.25)
 Na10(0.35) Na11(0.5) Na12(0.4) Na13(0.5) Na14(0.5) Na15(0.5) Na16(0.65)
 Na17(0.35) Na18(0.5) O16W(0.25) O17W(0.3) O18W(0.35) O19W(0.5) O21W(0.7)
 Na19(0.2) O22W(0.4) Na20(0.3)
4.a Ternary CH refined with riding coordinates:
 C2(H2), C3(H3), C6(H6), C7(H7)
;
_platon_squeeze_void_probe_radius 1.20
_olex2_submission_special_instructions 'No special instructions were received'

loop_
_space_group_symop_operation_xyz
'x, y, z'
'-x, -y, -z'

loop_
_atom_site_label
_atom_site_type_symbol
_atom_site_fract_x
_atom_site_fract_y
_atom_site_fract_z
_atom_site_U_iso_or_equiv
_atom_site_adp_type
_atom_site_occupancy
_atom_site_site_symmetry_order
_atom_site_calc_flag
_atom_site_refinement_flags_posn
_atom_site_refinement_flags_adp
_atom_site_refinement_flags_occupancy
_atom_site_disorder_assembly
_atom_site_disorder_group
W1 W 0.98326(2) -0.06752(2) 0.33155(2) 0.01556(11) Uani 1 1 d . . . . .
W2 W 1.00948(2) -0.19547(2) 0.27019(2) 0.01866(11) Uani 1 1 d . . . . .
W3 W 1.17014(3) -0.12756(2) 0.33055(2) 0.02208(12) Uani 1 1 d . . . . .
W4 W 1.26041(3) 0.00340(2) 0.30226(2) 0.02567(13) Uani 1 1 d . . . . .
W5 W 1.18881(3) 0.06504(2) 0.21357(2) 0.02588(13) Uani 1 1 d . . . . .
W6 W 1.01120(3) -0.00794(2) 0.15129(2) 0.02225(12) Uani 1 1 d . . . . .
W7 W 0.92663(2) -0.12808(2) 0.17612(2) 0.01896(12) Uani 1 1 d . . . . .
W8 W 1.00456(3) -0.13635(2) 0.09679(2) 0.02336(13) Uani 1 1 d . . . . .
W9 W 1.09009(3) -0.20138(2) 0.19135(2) 0.02317(12) Uani 1 1 d . . . . .
W10 W 1.18300(3) -0.06624(2) 0.16223(2) 0.02747(13) Uani 1 1 d . . . . .
W11 W 1.10297(2) 0.09712(2) 0.29975(2) 0.01857(11) Uani 1 1 d . . . . .
W12 W 1.23479(3) 0.25123(2) 0.36497(2) 0.02484(13) Uani 1 1 d . . . . .
W13 W 1.08334(3) 0.21979(2) 0.24400(2) 0.02647(13) Uani 1 1 d . . . . .
W14 W 0.96297(3) 0.21244(2) 0.28024(2) 0.02436(13) Uani 1 1 d . . . . .
W15 W 0.98186(3) 0.23782(2) 0.42670(2) 0.02206(12) Uani 1 1 d . . . . .
W16 W 1.12030(3) 0.27241(2) 0.53670(2) 0.01961(12) Uani 1 1 d . . . . .
W17 W 1.25229(2) 0.27486(2) 0.49910(2) 0.02044(12) Uani 1 1 d . . . . .
W18 W 1.24325(3) 0.37441(2) 0.43515(2) 0.02698(13) Uani 1 1 d . . . . .
W19 W 1.08857(3) 0.34244(2) 0.31687(2) 0.02863(14) Uani 1 1 d . . . . .
W20 W 1.10792(3) 0.36968(2) 0.46746(2) 0.02544(13) Uani 1 1 d . . . . .
W21 W 1.12735(2) 0.13063(2) 0.48484(2) 0.01553(11) Uani 1 1 d . . . . .
W22 W 1.49537(2) 0.61959(2) 1.13154(2) 0.01642(11) Uani 1 1 d . . . . .
W23 W 1.52083(2) 0.75001(2) 1.23623(2) 0.01907(12) Uani 1 1 d . . . . .
W24 W 1.52279(2) 0.62174(2) 1.28317(2) 0.01879(11) Uani 1 1 d . . . . .
W25 W 1.37894(2) 0.51308(2) 1.24950(2) 0.02054(12) Uani 1 1 d . . . . .
W26 W 1.22764(2) 0.52060(2) 1.17661(2) 0.02149(12) Uani 1 1 d . . . . .
W27 W 1.22305(3) 0.63810(2) 1.13706(2) 0.02331(12) Uani 1 1 d . . . . .
W28 W 1.38129(3) 0.75603(2) 1.16901(2) 0.02146(12) Uani 1 1 d . . . . .
W29 W 1.43612(3) 0.76807(2) 1.30593(2) 0.02415(13) Uani 1 1 d . . . . .
W30 W 1.43486(3) 0.63874(2) 1.35105(2) 0.02396(13) Uani 1 1 d . . . . .
W31 W 1.27959(3) 0.64727(2) 1.27584(2) 0.02609(13) Uani 1 1 d . . . . .
W32 W 1.30284(2) 0.62533(2) 1.03950(2) 0.01817(11) Uani 1 1 d . . . . .
W33 W 1.13829(2) 0.55071(2) 0.91704(2) 0.02114(12) Uani 1 1 d . . . . .
W34 W 1.23675(3) 0.70857(2) 0.94886(2) 0.02467(13) Uani 1 1 d . . . . .
W35 W 1.34845(3) 0.73850(2) 0.89721(2) 0.02544(13) Uani 1 1 d . . . . .
W36 W 1.36703(3) 0.62409(2) 0.81460(2) 0.02325(12) Uani 1 1 d . . . . .
W37 W 1.27334(2) 0.48153(2) 0.78100(2) 0.01933(12) Uani 1 1 d . . . . .
W38 W 1.15477(2) 0.44656(2) 0.84139(2) 0.01838(11) Uani 1 1 d . . . . .
W39 W 1.08957(3) 0.52520(2) 0.77814(2) 0.02321(12) Uani 1 1 d . . . . .
W40 W 1.19177(3) 0.68215(2) 0.80740(2) 0.02578(13) Uani 1 1 d . . . . .
W41 W 1.21143(3) 0.56588(2) 0.72165(2) 0.02405(13) Uani 1 1 d . . . . .
W42 W 1.32524(2) 0.48170(2) 0.93370(2) 0.01626(11) Uani 1 1 d . . . . .
Dy1 Dy 1.18309(3) 0.02566(2) 0.41266(2) 0.01859(13) Uani 1 1 d . . . . .
Dy2 Dy 0.95716(3) 0.07777(2) 0.34392(2) 0.01735(13) Uani 1 1 d . . . . .
Dy3 Dy 1.31376(3) 0.48270(2) 1.07998(2) 0.01773(13) Uani 1 1 d . . . . .
Dy4 Dy 1.44394(3) 0.65894(2) 0.98698(2) 0.01876(13) Uani 1 1 d . . . . .
Sb1 Sb 1.09451(4) -0.05078(3) 0.26084(3) 0.01861(18) Uani 1 1 d . . . . .
Sb2 Sb 1.09685(4) 0.21893(3) 0.38928(3) 0.01868(18) Uani 1 1 d . . . . .
Sb3 Sb 1.37484(4) 0.62171(3) 1.18684(3) 0.01751(18) Uani 1 1 d . . . . .
Sb4 Sb 1.27325(4) 0.59188(3) 0.88799(3) 0.01838(18) Uani 1 1 d . . . . .
Na1 Na 1.2235(2) 0.3123(2) 0.7053(2) 0.0218(11) Uani 1 1 d . U . . .
Na2 Na 1.3059(2) 0.2276(2) 0.7304(2) 0.0236(11) Uani 1 1 d . U . . .
Na3 Na 1.2112(2) 0.2327(2) 0.7973(2) 0.0223(11) Uani 1 1 d . U . . .
Na4 Na 1.3778(8) 0.1942(7) 0.8901(7) 0.036(4) Uani 0.35 1 d . U P . .
Na5 Na 1.2317(11) 0.0448(10) 0.6685(10) 0.038(6) Uani 0.25 1 d . U P . .
Na6 Na 1.0622(4) -0.0249(4) 0.4979(4) 0.030(2) Uani 0.6 1 d . U P . .
Na7 Na 1.3934(9) 0.0909(8) 0.4570(8) 0.034(4) Uani 0.3 1 d . U P . .
Na8 Na 1.3277(6) 0.1584(5) 0.3747(5) 0.039(3) Uani 0.5 1 d . U P . .
Na9 Na 0.7797(10) -0.0679(9) 0.2123(9) 0.030(5) Uani 0.25 1 d . U P . .
Na10 Na 0.7853(9) 0.0761(7) 0.2043(8) 0.046(4) Uani 0.35 1 d . U P . .
Na11 Na 0.9103(6) 0.0792(5) 0.1644(5) 0.040(3) Uani 0.5 1 d . U P . .
Na12 Na 0.8125(7) 0.1776(6) 0.1199(6) 0.032(3) Uani 0.4 1 d . U P . .
Na13 Na 1.1329(5) 0.3590(4) 1.0812(4) 0.026(2) Uani 0.5 1 d . U P . .
Na14 Na 1.1150(5) 0.4787(4) 1.0272(4) 0.025(2) Uani 0.5 1 d . U P . .
Na15 Na 0.9258(6) 0.3540(5) 1.0274(5) 0.044(3) Uani 0.5 1 d . U P . .
Na16 Na 1.5353(4) 0.5334(4) 0.9557(4) 0.035(2) Uani 0.65 1 d . U P . .
Na17 Na 1.5267(7) 0.8464(6) 0.9968(6) 0.028(3) Uani 0.35 1 d . U P . .
Na18 Na 1.4217(5) 0.8161(5) 1.0528(5) 0.033(3) Uani 0.5 1 d . U P . .
O1 O 1.0662(4) -0.0248(3) 0.3720(3) 0.0200(16) Uani 1 1 d . U . . .
O1L O 1.2036(4) 0.1702(3) 0.5706(3) 0.0186(15) Uani 1 1 d . U . . .
O1W O 1.1666(4) -0.0211(4) 0.4802(4) 0.0254(19) Uani 1 1 d . U . . .
O2 O 0.9526(4) -0.0160(3) 0.3355(3) 0.0181(16) Uani 1 1 d . U . . .
O2L O 1.2355(4) 0.1469(3) 0.6499(3) 0.0200(16) Uani 1 1 d . U . . .
O2W O 1.2605(4) 0.1274(4) 0.4377(4) 0.0280(18) Uani 1 1 d . U . . .
O3 O 0.9714(4) -0.0761(3) 0.2550(3) 0.0201(16) Uani 1 1 d . U . . .
O3L O 1.0875(4) 0.0886(3) 0.5287(3) 0.0202(16) Uani 1 1 d . U . . .
O3W O 1.2835(5) 0.0341(4) 0.4735(4) 0.032(2) Uani 1 1 d . U . . .
O4 O 1.0098(4) -0.1370(3) 0.3164(3) 0.0231(17) Uani 1 1 d . U . . .
O4L O 1.0308(4) 0.0965(3) 0.6072(3) 0.0171(16) Uani 1 1 d . U . . .
O4W O 0.9082(4) 0.0461(4) 0.4023(3) 0.0255(19) Uani 1 1 d . U . . .
O5 O 1.1652(4) -0.0695(3) 0.3710(4) 0.0219(16) Uani 1 1 d . U . . .
O5L O 1.1830(4) 0.2127(4) 0.6972(3) 0.0204(16) Uani 1 1 d . U . . .
O5W O 0.8473(4) 0.0578(4) 0.3033(4) 0.035(2) Uani 1 1 d . U . . .
O6 O 1.2349(4) 0.0280(4) 0.3522(4) 0.0258(17) Uani 1 1 d . U . . .
O6L O 1.1101(4) 0.1417(3) 0.7105(3) 0.0181(17) Uani 1 1 d . U . . .
O6W O 0.9111(4) 0.0199(4) 0.2424(4) 0.0266(18) Uani 1 1 d . U . . .
O7 O 1.1672(4) 0.0977(4) 0.2639(4) 0.0251(17) Uani 1 1 d . U . . .
O7L O 1.2703(4) 0.3885(3) 0.8860(3) 0.0194(15) Uani 1 1 d . U . . .
O7W O 1.3757(4) 0.4292(4) 1.0847(4) 0.0265(19) Uani 1 1 d . U . . .
O8 O 1.0471(4) 0.0308(4) 0.2325(3) 0.0212(16) Uani 1 1 d . U . . .
O8L O 1.2829(4) 0.3070(4) 0.8822(3) 0.0213(17) Uani 1 1 d . U . . .
O8W O 1.2494(4) 0.3865(4) 1.0776(4) 0.0277(19) Uani 1 1 d . U . . .
O9 O 0.9554(4) -0.2581(4) 0.2749(4) 0.0232(19) Uani 1 1 d . U . . .
O9L O 1.3924(4) 0.4565(4) 0.9374(3) 0.0184(16) Uani 1 1 d . U . . .
O9W O 1.2060(4) 0.4530(4) 1.0050(4) 0.0238(17) Uani 1 1 d . U . . .
O10 O 1.2231(4) -0.1444(4) 0.3799(4) 0.030(2) Uani 1 1 d . U . . .
O10L O 1.4584(4) 0.4269(3) 0.8751(3) 0.0168(16) Uani 1 1 d . U . . .
O10W O 1.5202(4) 0.6311(4) 0.9722(4) 0.0227(18) Uani 1 1 d . U . . .
O11 O 1.3428(4) 0.0292(4) 0.3414(4) 0.032(2) Uani 1 1 d . U . . .
O11L O 1.3042(4) 0.3113(3) 0.7831(3) 0.0205(16) Uani 1 1 d . U . . .
O11W O 1.5281(4) 0.7408(4) 0.9847(4) 0.031(2) Uani 1 1 d . U . . .
O12 O 1.2200(5) 0.1232(4) 0.1902(4) 0.035(2) Uani 1 1 d . U . . .
O12L O 1.4040(4) 0.3198(3) 0.8164(3) 0.0198(17) Uani 1 1 d . U . . .
O12W O 1.4794(4) 0.7431(4) 1.0688(4) 0.0290(18) Uani 1 1 d . U . . .
O13 O 0.9831(4) 0.0362(4) 0.1212(4) 0.029(2) Uani 1 1 d . U . . .
O13W O 1.2855(4) 0.2826(4) 0.6633(4) 0.0233(17) Uani 1 1 d . U . . .
O14 O 0.8464(4) -0.1606(3) 0.1627(4) 0.0242(19) Uani 1 1 d . U . . .
O14W O 1.1759(4) 0.3058(4) 0.7720(4) 0.0266(18) Uani 1 1 d . U . . .
O15 O 0.9542(4) -0.1817(3) 0.2067(3) 0.0232(17) Uani 1 1 d . U . . .
O15W O 1.2766(4) 0.1851(4) 0.7957(4) 0.025(2) Uani 1 1 d . U . . .
O16 O 1.0899(4) -0.1887(3) 0.3241(4) 0.0232(17) Uani 1 1 d . U . . .
O16W O 1.4459(18) 0.1948(16) 0.4376(16) 0.031(9) Uani 0.25 1 d . U P . .
O17 O 1.2270(4) -0.0749(4) 0.3064(4) 0.0262(17) Uani 1 1 d . U . . .
O17W O 0.7877(16) 0.0287(14) 0.1050(14) 0.039(8) Uani 0.3 1 d . U P . .
O18 O 1.2657(4) 0.0681(4) 0.2697(4) 0.0292(19) Uani 1 1 d . U . . .
O18W O 0.8368(14) 0.1461(11) 0.0282(12) 0.031(7) Uani 0.35 1 d . . P . .
O19 O 1.0962(4) 0.0259(4) 0.1595(4) 0.0260(17) Uani 1 1 d . U . . .
O19W O 1.5148(8) 0.9040(8) 1.0802(8) 0.029(4) Uani 0.5 1 d . . P . .
O20 O 0.9324(4) -0.0576(4) 0.1561(3) 0.0234(17) Uani 1 1 d . U . . .
O20W O 1.0281(5) 0.3692(4) 1.0078(4) 0.041(3) Uani 1 1 d . . . . .
O21 O 0.9219(4) -0.1623(4) 0.1062(3) 0.0253(18) Uani 1 1 d . U . . .
O21W O 1.0651(8) 0.2509(6) 1.0824(6) 0.043(4) Uani 0.7 1 d . U P . .
O22 O 1.0230(4) -0.2411(4) 0.2093(4) 0.0250(18) Uani 1 1 d . U . . .
O23 O 1.1541(4) -0.1891(4) 0.2610(4) 0.0261(18) Uani 1 1 d . U . . .
O24 O 1.2586(4) -0.0376(4) 0.2274(4) 0.0258(18) Uani 1 1 d . U . . .
O25 O 1.1957(4) 0.0082(4) 0.1576(4) 0.0268(18) Uani 1 1 d . U . . .
O26 O 0.9879(4) -0.0681(4) 0.0858(4) 0.0283(19) Uani 1 1 d . U . . .
O27 O 1.0232(4) -0.1876(4) 0.1324(4) 0.0264(18) Uani 1 1 d . U . . .
O28 O 1.1489(4) -0.1376(4) 0.1791(4) 0.0276(18) Uani 1 1 d . U . . .
O29 O 1.0894(5) -0.0935(4) 0.1112(4) 0.0293(18) Uani 1 1 d . U . . .
O30 O 0.9690(5) -0.1761(4) 0.0268(4) 0.031(2) Uani 1 1 d . U . . .
O31 O 1.0875(5) -0.2605(4) 0.1503(4) 0.037(2) Uani 1 1 d . U . . .
O32 O 1.2055(5) -0.0876(4) 0.1113(4) 0.035(2) Uani 1 1 d . U . . .
O33 O 1.1357(4) 0.0614(4) 0.3435(4) 0.0219(16) Uani 1 1 d . U . . .
O34 O 1.0407(4) 0.0936(4) 0.3188(3) 0.0231(17) Uani 1 1 d . U . . .
O35 O 1.1686(4) 0.1747(3) 0.3496(3) 0.0207(16) Uani 1 1 d . U . . .
O36 O 1.0758(4) 0.1494(4) 0.2520(3) 0.0228(16) Uani 1 1 d . U . . .
O37 O 0.9584(4) 0.1471(4) 0.2961(3) 0.0222(16) Uani 1 1 d . U . . .
O38 O 0.9731(4) 0.1659(4) 0.4041(3) 0.0233(17) Uani 1 1 d . U . . .
O39 O 1.1051(4) 0.1972(4) 0.5151(4) 0.0237(16) Uani 1 1 d . U . . .
O40 O 1.1838(4) 0.1937(3) 0.4709(3) 0.0215(16) Uani 1 1 d . U . . .
O41 O 1.2848(4) 0.2370(4) 0.3391(4) 0.0294(19) Uani 1 1 d . U . . .
O42 O 1.0892(5) 0.2148(4) 0.1808(4) 0.031(2) Uani 1 1 d . U . . .
O43 O 0.8833(5) 0.1916(4) 0.2332(4) 0.036(2) Uani 1 1 d . U . . .
O44 O 0.9097(5) 0.2277(4) 0.4282(4) 0.027(2) Uani 1 1 d . U . . .
O45 O 1.1421(4) 0.2882(4) 0.6081(3) 0.0224(17) Uani 1 1 d . U . . .
O46 O 1.3116(4) 0.2739(3) 0.5563(4) 0.0218(19) Uani 1 1 d . U . . .
O47 O 1.2765(4) 0.2482(4) 0.4405(4) 0.0267(18) Uani 1 1 d . U . . .
O48 O 1.1733(4) 0.2545(4) 0.2999(4) 0.0247(17) Uani 1 1 d . U . . .
O49 O 0.9951(4) 0.2010(4) 0.2218(4) 0.0269(18) Uani 1 1 d . U . . .
O50 O 0.9656(4) 0.2445(4) 0.3508(4) 0.0273(16) Uani 1 1 d . U . . .
O51 O 1.0310(4) 0.2537(4) 0.5079(4) 0.0244(18) Uani 1 1 d . U . . .
O52 O 1.2025(4) 0.2927(4) 0.5320(3) 0.0231(16) Uani 1 1 d . U . . .
O53 O 1.2928(4) 0.3523(3) 0.4997(4) 0.0224(17) Uani 1 1 d . U . . .
O54 O 1.2790(4) 0.3346(4) 0.3939(4) 0.0269(18) Uani 1 1 d . U . . .
O55 O 1.0998(5) 0.3049(4) 0.2582(4) 0.032(2) Uani 1 1 d . U . . .
O56 O 0.9994(4) 0.2980(4) 0.2813(4) 0.0269(18) Uani 1 1 d . U . . .
O57 O 1.0213(5) 0.3294(4) 0.4508(4) 0.0301(19) Uani 1 1 d . U . . .
O58 O 1.1356(4) 0.3541(4) 0.5368(4) 0.0265(18) Uani 1 1 d . U . . .
O59 O 1.1952(4) 0.3855(4) 0.4724(4) 0.0283(18) Uani 1 1 d . U . . .
O60 O 1.1818(4) 0.3662(4) 0.3660(4) 0.0277(18) Uani 1 1 d . U . . .
O61 O 1.0873(5) 0.3610(4) 0.3893(4) 0.0300(19) Uani 1 1 d . U . . .
O62 O 1.1212(5) 0.4411(4) 0.4919(4) 0.032(2) Uani 1 1 d . U . . .
O63 O 1.3019(5) 0.4445(4) 0.4536(4) 0.040(3) Uani 1 1 d . U . . .
O64 O 1.0975(5) 0.4076(4) 0.3029(4) 0.036(2) Uani 1 1 d . U . . .
O65 O 1.1604(4) 0.0838(3) 0.4694(3) 0.0180(15) Uani 1 1 d . U . . .
O66 O 1.0538(4) 0.1015(3) 0.4259(3) 0.0216(17) Uani 1 1 d . U . . .
O67 O 1.4855(4) 0.6820(3) 1.1698(3) 0.0204(16) Uani 1 1 d . U . . .
O68 O 1.5060(4) 0.6020(4) 1.2104(4) 0.0232(17) Uani 1 1 d . U . . .
O69 O 1.3663(4) 0.4994(4) 1.1784(4) 0.0246(17) Uani 1 1 d . U . . .
O70 O 1.2516(4) 0.5031(4) 1.1229(4) 0.0247(17) Uani 1 1 d . U . . .
O71 O 1.2382(4) 0.6201(4) 1.0765(4) 0.0228(16) Uani 1 1 d . U . . .
O72 O 1.3594(4) 0.6878(4) 1.1098(4) 0.0213(16) Uani 1 1 d . U . . .
O73 O 1.5964(4) 0.7915(3) 1.2437(4) 0.0234(18) Uani 1 1 d . U . . .
O74 O 1.5991(4) 0.6281(3) 1.3164(4) 0.0211(19) Uani 1 1 d . U . . .
O75 O 1.3630(4) 0.4452(4) 1.2603(4) 0.024(2) Uani 1 1 d . U . . .
O76 O 1.1624(4) 0.4559(4) 1.1648(4) 0.0266(19) Uani 1 1 d . U . . .
O77 O 1.1587(4) 0.6544(4) 1.1082(4) 0.025(2) Uani 1 1 d . U . . .
O78 O 1.3698(4) 0.8035(4) 1.1333(4) 0.0256(18) Uani 1 1 d . U . . .
O79 O 1.4719(4) 0.7794(4) 1.1844(4) 0.0272(18) Uani 1 1 d . U . . .
O80 O 1.5377(4) 0.7014(4) 1.2800(3) 0.0201(16) Uani 1 1 d . U . . .
O81 O 1.4737(4) 0.5435(3) 1.2802(3) 0.0201(17) Uani 1 1 d . U . . .
O82 O 1.2981(4) 0.5153(4) 1.2322(4) 0.0265(17) Uani 1 1 d . U . . .
O83 O 1.1787(4) 0.5590(4) 1.1340(4) 0.0284(18) Uani 1 1 d . U . . .
O84 O 1.2984(4) 0.7144(4) 1.1653(4) 0.0281(18) Uani 1 1 d . U . . .
O85 O 1.4090(4) 0.8020(4) 1.2438(4) 0.0249(17) Uani 1 1 d . U . . .
O86 O 1.5184(4) 0.7959(4) 1.2966(4) 0.0265(18) Uani 1 1 d . U . . .
O87 O 1.5164(4) 0.6490(4) 1.3554(4) 0.0268(18) Uani 1 1 d . U . . .
O88 O 1.4018(4) 0.5585(4) 1.3314(4) 0.0247(18) Uani 1 1 d . U . . .
O89 O 1.2265(4) 0.5682(4) 1.2461(4) 0.0254(18) Uani 1 1 d . U . . .
O90 O 1.2285(4) 0.6630(4) 1.2156(4) 0.0275(18) Uani 1 1 d . U . . .
O91 O 1.3510(4) 0.7255(4) 1.2904(4) 0.0289(18) Uani 1 1 d . U . . .
O92 O 1.4610(4) 0.7202(4) 1.3422(4) 0.0266(17) Uani 1 1 d . U . . .
O93 O 1.3515(4) 0.6348(4) 1.3190(4) 0.0249(17) Uani 1 1 d . U . . .
O94 O 1.2568(5) 0.6661(4) 1.3277(4) 0.036(2) Uani 1 1 d . U . . .
O95 O 1.4612(5) 0.8293(4) 1.3620(4) 0.036(2) Uani 1 1 d . U . . .
O96 O 1.4540(5) 0.6569(4) 1.4216(4) 0.033(2) Uani 1 1 d . U . . .
O97 O 1.3094(4) 0.5669(4) 1.0616(3) 0.0201(16) Uani 1 1 d . U . . .
O98 O 1.3601(4) 0.6408(4) 1.0127(4) 0.0233(17) Uani 1 1 d . U . . .
O99 O 1.2281(4) 0.5773(4) 0.9716(4) 0.0228(16) Uani 1 1 d . U . . .
O100 O 1.2804(4) 0.6894(3) 1.0063(4) 0.0222(16) Uani 1 1 d . U . . .
O101 O 1.3914(4) 0.7151(4) 0.9478(4) 0.0237(17) Uani 1 1 d . U . . .
O102 O 1.4036(4) 0.6263(4) 0.8863(4) 0.0267(17) Uani 1 1 d . U . . .
O103 O 1.3177(4) 0.4858(4) 0.8524(3) 0.0203(15) Uani 1 1 d . U . . .
O104 O 1.2440(4) 0.4820(3) 0.9026(3) 0.0188(15) Uani 1 1 d . U . . .
O105 O 1.0982(4) 0.5440(4) 0.9588(4) 0.0268(19) Uani 1 1 d . U . . .
O106 O 1.2137(4) 0.7531(4) 0.9825(4) 0.031(2) Uani 1 1 d . U . . .
O107 O 1.4050(5) 0.8081(4) 0.9072(4) 0.034(2) Uani 1 1 d . U . . .
O108 O 1.4314(5) 0.6560(4) 0.7980(4) 0.030(2) Uani 1 1 d . U . . .
O109 O 1.2694(4) 0.4192(4) 0.7416(4) 0.0277(19) Uani 1 1 d . U . . .
O110 O 1.1259(4) 0.3735(4) 0.8372(3) 0.0217(19) Uani 1 1 d . U . . .
O111 O 1.1318(4) 0.4724(4) 0.9003(4) 0.0236(17) Uani 1 1 d . U . . .
O112 O 1.1664(4) 0.6315(4) 0.9227(4) 0.0230(17) Uani 1 1 d . U . . .
O113 O 1.3109(4) 0.7649(4) 0.9462(4) 0.0283(18) Uani 1 1 d . U . . .
O114 O 1.3514(4) 0.6902(4) 0.8364(4) 0.0258(17) Uani 1 1 d . U . . .
O115 O 1.3469(4) 0.5438(4) 0.7812(4) 0.0250(18) Uani 1 1 d . U . . .
O116 O 1.1961(4) 0.4501(3) 0.7923(3) 0.0197(16) Uani 1 1 d . U . . .
O117 O 1.0824(4) 0.4458(4) 0.7850(4) 0.0253(18) Uani 1 1 d . U . . .
O118 O 1.0709(4) 0.5300(4) 0.8455(4) 0.0257(18) Uani 1 1 d . U . . .
O119 O 1.1833(4) 0.7116(4) 0.8724(4) 0.0260(18) Uani 1 1 d . U . . .
O120 O 1.2738(4) 0.7408(4) 0.8318(4) 0.0290(19) Uani 1 1 d . U . . .
O121 O 1.2962(4) 0.6108(4) 0.7357(4) 0.0282(19) Uani 1 1 d . U . . .
O122 O 1.2187(4) 0.4955(4) 0.7137(3) 0.0227(17) Uani 1 1 d . U . . .
O123 O 1.1337(4) 0.5225(4) 0.7357(4) 0.0277(18) Uani 1 1 d . U . . .
O124 O 1.1194(4) 0.6042(4) 0.7959(4) 0.0267(18) Uani 1 1 d . U . . .
O125 O 1.2067(4) 0.6317(4) 0.7581(4) 0.0262(18) Uani 1 1 d . U . . .
O126 O 1.1713(5) 0.5595(4) 0.6511(4) 0.033(2) Uani 1 1 d . U . . .
O127 O 1.0112(4) 0.4978(4) 0.7270(4) 0.030(2) Uani 1 1 d . U . . .
O128 O 1.1471(5) 0.7064(4) 0.7589(4) 0.036(2) Uani 1 1 d . U . . .
O129 O 1.3192(4) 0.4657(4) 0.9942(4) 0.0216(16) Uani 1 1 d . U . . .
O130 O 1.3808(4) 0.5554(3) 0.9614(3) 0.0215(16) Uani 1 1 d . U . . .
O131 O 1.0900(4) -0.1304(4) 0.2554(4) 0.0234(16) Uani 1 1 d . U . . .
O132 O 1.0851(4) 0.2721(3) 0.4432(3) 0.0219(16) Uani 1 1 d . U . . .
O133 O 1.1868(4) 0.2780(3) 0.4166(4) 0.0222(16) Uani 1 1 d . U . . .
O134 O 1.0697(4) 0.2496(4) 0.3257(4) 0.0271(17) Uani 1 1 d . U . . .
O135 O 1.2972(4) 0.6148(4) 1.1980(4) 0.0260(16) Uani 1 1 d . U . . .
O136 O 1.4187(4) 0.6081(4) 1.2590(3) 0.0221(16) Uani 1 1 d . U . . .
O137 O 1.4170(4) 0.7073(4) 1.2260(3) 0.0217(16) Uani 1 1 d . U . . .
O138 O 1.1793(4) 0.5422(3) 0.8526(4) 0.0212(16) Uani 1 1 d . U . . .
O139 O 1.2740(4) 0.5703(4) 0.8135(4) 0.0227(16) Uani 1 1 d . U . . .
O140 O 1.2576(4) 0.6617(4) 0.8810(4) 0.0276(17) Uani 1 1 d . U . . .
O142 O 1.4202(4) 0.5586(3) 1.1032(3) 0.0195(16) Uani 1 1 d . U . . .
O143 O 1.4949(4) 0.6441(4) 1.0725(4) 0.0224(17) Uani 1 1 d . U . . .
O144 O 1.0288(4) -0.0801(3) 0.1822(3) 0.0228(16) Uani 1 1 d . U . . .
O145 O 1.1618(4) -0.0246(4) 0.2331(4) 0.0262(16) Uani 1 1 d . U . . .
C1 C 1.1927(6) 0.1435(5) 0.6066(5) 0.0170(19) Uani 1 1 d . U . . .
C2 C 1.1218(6) 0.1043(5) 0.5895(5) 0.0185(19) Uani 1 1 d . U . . .
H2 H 1.116948 0.068361 0.600965 0.022 Uiso 1 1 calc R U . . .
C3 C 1.0918(6) 0.1373(5) 0.6160(5) 0.0184(19) Uani 1 1 d . U . . .
H3 H 1.086965 0.166960 0.596961 0.022 Uiso 1 1 calc R U . . .
C4 C 1.1327(6) 0.1674(5) 0.6787(5) 0.015(2) Uani 1 1 d . U . . .
C5 C 1.3055(5) 0.3602(5) 0.8909(5) 0.0124(18) Uani 1 1 d . U . . .
C6 C 1.3753(6) 0.3965(5) 0.9073(5) 0.0184(19) Uani 1 1 d . U . . .
H6 H 1.402118 0.381048 0.932050 0.022 Uiso 1 1 calc R U . . .
C7 C 1.3892(6) 0.3999(5) 0.8555(5) 0.019(2) Uani 1 1 d . U . . .
H7 H 1.370335 0.423416 0.835510 0.023 Uiso 1 1 calc R U . . .
C8 C 1.3619(6) 0.3383(5) 0.8150(5) 0.019(2) Uani 1 1 d . U . . .
Na19 Na 1.5134(11) 0.6159(10) 1.4950(10) 0.021(5) Uani 0.2 1 d . U P A 1
O22W O 1.5873(12) 0.7105(10) 1.5420(10) 0.036(5) Uani 0.4 1 d . U P . .
Na20 Na 1.5716(8) 0.6033(7) 1.4383(7) 0.030(4) Uani 0.3 1 d . U P B 2

loop_
_atom_site_aniso_label
_atom_site_aniso_U_11
_atom_site_aniso_U_22
_atom_site_aniso_U_33
_atom_site_aniso_U_23
_atom_site_aniso_U_13
_atom_site_aniso_U_12
W1 0.0163(3) 0.0153(2) 0.0143(2) 0.00437(19) 0.00622(19) 0.0068(2)
W2 0.0199(3) 0.0171(2) 0.0184(2) 0.0043(2) 0.0080(2) 0.0086(2)
W3 0.0202(3) 0.0223(3) 0.0241(3) 0.0048(2) 0.0084(2) 0.0121(2)
W4 0.0216(3) 0.0262(3) 0.0297(3) 0.0047(2) 0.0149(2) 0.0094(2)
W5 0.0305(3) 0.0231(3) 0.0265(3) 0.0073(2) 0.0191(2) 0.0084(2)
W6 0.0296(3) 0.0214(2) 0.0153(2) 0.0063(2) 0.0105(2) 0.0101(2)
W7 0.0205(3) 0.0192(2) 0.0147(2) 0.0040(2) 0.0065(2) 0.0080(2)
W8 0.0307(3) 0.0220(3) 0.0172(3) 0.0042(2) 0.0127(2) 0.0103(2)
W9 0.0254(3) 0.0213(3) 0.0246(3) 0.0037(2) 0.0132(2) 0.0115(2)
W10 0.0314(3) 0.0255(3) 0.0291(3) 0.0055(2) 0.0205(3) 0.0107(2)
W11 0.0213(3) 0.0179(2) 0.0165(2) 0.0058(2) 0.0092(2) 0.0076(2)
W12 0.0263(3) 0.0205(3) 0.0239(3) 0.0069(2) 0.0127(2) 0.0049(2)
W13 0.0369(3) 0.0216(3) 0.0190(3) 0.0105(2) 0.0119(2) 0.0099(2)
W14 0.0301(3) 0.0213(3) 0.0190(3) 0.0093(2) 0.0049(2) 0.0132(2)
W15 0.0249(3) 0.0210(2) 0.0213(3) 0.0066(2) 0.0071(2) 0.0142(2)
W16 0.0244(3) 0.0174(2) 0.0167(2) 0.0046(2) 0.0066(2) 0.0115(2)
W17 0.0203(3) 0.0175(2) 0.0193(3) 0.0057(2) 0.0064(2) 0.0064(2)
W18 0.0306(3) 0.0171(2) 0.0255(3) 0.0086(2) 0.0085(2) 0.0057(2)
W19 0.0385(3) 0.0191(3) 0.0232(3) 0.0111(2) 0.0084(2) 0.0108(2)
W20 0.0323(3) 0.0180(2) 0.0222(3) 0.0072(2) 0.0062(2) 0.0125(2)
W21 0.0169(3) 0.0160(2) 0.0133(2) 0.00456(19) 0.00536(19) 0.0081(2)
W22 0.0142(2) 0.0182(2) 0.0164(2) 0.00367(19) 0.0056(2) 0.0085(2)
W23 0.0175(3) 0.0174(2) 0.0207(3) 0.0028(2) 0.0084(2) 0.0073(2)
W24 0.0159(3) 0.0203(2) 0.0170(2) 0.0046(2) 0.0061(2) 0.0065(2)
W25 0.0192(3) 0.0212(2) 0.0185(3) 0.0067(2) 0.0078(2) 0.0065(2)
W26 0.0176(3) 0.0226(3) 0.0229(3) 0.0048(2) 0.0101(2) 0.0074(2)
W27 0.0192(3) 0.0250(3) 0.0292(3) 0.0064(2) 0.0122(2) 0.0128(2)
W28 0.0210(3) 0.0194(2) 0.0253(3) 0.0044(2) 0.0101(2) 0.0116(2)
W29 0.0233(3) 0.0231(3) 0.0238(3) 0.0004(2) 0.0117(2) 0.0095(2)
W30 0.0233(3) 0.0264(3) 0.0189(3) 0.0041(2) 0.0103(2) 0.0078(2)
W31 0.0227(3) 0.0279(3) 0.0267(3) 0.0019(2) 0.0143(2) 0.0097(2)
W32 0.0162(3) 0.0187(2) 0.0197(3) 0.0048(2) 0.0061(2) 0.0099(2)
W33 0.0165(3) 0.0244(3) 0.0229(3) 0.0053(2) 0.0067(2) 0.0122(2)
W34 0.0258(3) 0.0227(3) 0.0262(3) 0.0065(2) 0.0063(2) 0.0167(2)
W35 0.0256(3) 0.0204(3) 0.0279(3) 0.0107(2) 0.0068(2) 0.0113(2)
W36 0.0222(3) 0.0253(3) 0.0222(3) 0.0113(2) 0.0090(2) 0.0098(2)
W37 0.0207(3) 0.0218(2) 0.0170(2) 0.0066(2) 0.0074(2) 0.0117(2)
W38 0.0163(3) 0.0194(2) 0.0184(2) 0.0058(2) 0.0054(2) 0.0091(2)
W39 0.0190(3) 0.0254(3) 0.0226(3) 0.0079(2) 0.0034(2) 0.0125(2)
W40 0.0262(3) 0.0246(3) 0.0265(3) 0.0104(2) 0.0056(2) 0.0160(2)
W41 0.0254(3) 0.0249(3) 0.0211(3) 0.0100(2) 0.0062(2) 0.0132(2)
W42 0.0158(3) 0.0174(2) 0.0160(2) 0.00433(19) 0.0058(2) 0.0094(2)
Dy1 0.0173(3) 0.0188(3) 0.0188(3) 0.0044(2) 0.0073(2) 0.0083(2)
Dy2 0.0184(3) 0.0184(3) 0.0155(3) 0.0066(2) 0.0059(2) 0.0095(2)
Dy3 0.0165(3) 0.0191(3) 0.0171(3) 0.0047(2) 0.0065(2) 0.0086(2)
Dy4 0.0168(3) 0.0187(3) 0.0207(3) 0.0068(2) 0.0070(2) 0.0088(2)
Sb1 0.0192(4) 0.0183(4) 0.0185(4) 0.0055(3) 0.0092(3) 0.0078(3)
Sb2 0.0223(4) 0.0171(4) 0.0164(4) 0.0072(3) 0.0072(3) 0.0090(3)
Sb3 0.0144(4) 0.0182(4) 0.0186(4) 0.0037(3) 0.0066(3) 0.0073(3)
Sb4 0.0168(4) 0.0183(4) 0.0209(4) 0.0071(3) 0.0068(3) 0.0097(3)
Na1 0.017(2) 0.023(2) 0.021(2) 0.0038(16) 0.0047(16) 0.0087(16)
Na2 0.026(2) 0.024(2) 0.023(2) 0.0054(16) 0.0119(17) 0.0134(17)
Na3 0.022(2) 0.024(2) 0.019(2) 0.0057(16) 0.0088(16) 0.0093(16)
Na4 0.033(5) 0.038(5) 0.034(5) 0.014(3) 0.014(3) 0.014(3)
Na5 0.039(6) 0.036(6) 0.040(6) 0.015(3) 0.017(4) 0.016(4)
Na6 0.031(3) 0.031(3) 0.026(3) 0.011(2) 0.013(2) 0.012(2)
Na7 0.032(5) 0.038(5) 0.033(5) 0.005(3) 0.019(3) 0.014(3)
Na8 0.037(4) 0.039(4) 0.041(4) 0.009(3) 0.019(3) 0.016(3)
Na9 0.029(5) 0.025(5) 0.034(6) 0.012(3) 0.010(3) 0.013(3)
Na10 0.045(5) 0.042(5) 0.045(5) 0.020(3) 0.012(3) 0.021(3)
Na11 0.042(4) 0.041(4) 0.036(4) 0.012(3) 0.018(3) 0.017(3)
Na12 0.036(4) 0.030(4) 0.029(4) 0.011(3) 0.010(3) 0.018(3)
Na13 0.024(3) 0.025(3) 0.026(3) 0.007(2) 0.011(2) 0.009(2)
Na14 0.023(3) 0.027(3) 0.023(3) 0.009(2) 0.011(2) 0.009(2)
Na15 0.043(4) 0.046(4) 0.044(4) 0.012(3) 0.019(3) 0.022(3)
Na16 0.037(3) 0.036(3) 0.035(3) 0.009(2) 0.017(2) 0.017(2)
Na17 0.027(4) 0.024(4) 0.031(4) 0.012(3) 0.007(3) 0.015(3)
Na18 0.035(4) 0.031(3) 0.032(3) 0.009(3) 0.013(3) 0.015(3)
O1 0.022(3) 0.019(3) 0.019(3) 0.003(3) 0.007(2) 0.011(2)
O1L 0.018(3) 0.015(2) 0.021(3) 0.003(2) 0.008(2) 0.007(2)
O1W 0.031(4) 0.024(3) 0.023(3) 0.007(3) 0.012(3) 0.014(3)
O2 0.025(3) 0.016(3) 0.014(3) 0.008(2) 0.008(3) 0.010(3)
O2L 0.018(3) 0.022(3) 0.018(3) 0.003(3) 0.005(2) 0.011(2)
O2W 0.024(3) 0.023(3) 0.026(3) 0.002(3) 0.007(3) 0.005(3)
O3 0.023(3) 0.016(3) 0.019(3) 0.004(2) 0.009(2) 0.006(2)
O3L 0.020(3) 0.020(3) 0.017(3) 0.002(2) 0.005(2) 0.008(2)
O3W 0.028(4) 0.031(4) 0.032(4) 0.009(3) 0.004(3) 0.016(3)
O4 0.025(3) 0.019(3) 0.019(3) 0.005(3) 0.005(3) 0.009(3)
O4L 0.012(3) 0.018(3) 0.017(3) 0.005(3) 0.005(3) 0.005(3)
O4W 0.033(4) 0.027(3) 0.017(3) 0.008(3) 0.014(3) 0.010(3)
O5 0.026(3) 0.020(3) 0.024(3) 0.008(2) 0.011(2) 0.013(2)
O5L 0.017(3) 0.022(3) 0.018(3) 0.006(2) 0.008(2) 0.005(2)
O5W 0.025(4) 0.049(4) 0.024(4) 0.011(3) 0.007(3) 0.013(3)
O6 0.027(3) 0.023(3) 0.027(3) 0.008(3) 0.012(3) 0.011(3)
O6L 0.020(3) 0.014(3) 0.015(3) 0.006(3) 0.002(3) 0.007(3)
O6W 0.026(3) 0.025(3) 0.018(3) 0.003(3) 0.006(3) 0.005(3)
O7 0.028(3) 0.023(3) 0.022(3) 0.000(3) 0.015(2) 0.009(2)
O7L 0.020(3) 0.023(3) 0.017(3) 0.009(2) 0.007(2) 0.011(2)
O7W 0.028(4) 0.030(3) 0.025(3) 0.005(3) 0.013(3) 0.016(3)
O8 0.021(3) 0.023(3) 0.020(3) 0.003(2) 0.011(2) 0.009(2)
O8L 0.023(3) 0.023(3) 0.016(3) 0.001(3) 0.008(3) 0.010(3)
O8W 0.026(4) 0.025(3) 0.029(4) 0.008(3) 0.010(3) 0.011(3)
O9 0.022(4) 0.025(4) 0.026(4) 0.005(3) 0.013(3) 0.013(3)
O9L 0.015(3) 0.025(3) 0.019(3) 0.007(2) 0.008(2) 0.013(2)
O9W 0.019(3) 0.028(3) 0.024(3) 0.009(3) 0.008(3) 0.011(3)
O10 0.030(5) 0.019(4) 0.032(5) 0.003(4) 0.007(4) 0.008(4)
O10L 0.018(3) 0.019(3) 0.015(3) 0.003(3) 0.005(3) 0.013(3)
O10W 0.027(4) 0.022(3) 0.026(3) 0.014(3) 0.014(3) 0.014(3)
O11 0.026(4) 0.030(4) 0.036(4) 0.007(3) 0.014(3) 0.010(3)
O11L 0.017(3) 0.023(3) 0.018(3) 0.005(2) 0.005(2) 0.009(2)
O11W 0.026(4) 0.028(3) 0.039(4) 0.006(3) 0.017(3) 0.010(3)
O12 0.046(5) 0.030(4) 0.035(5) 0.011(4) 0.026(4) 0.013(4)
O12L 0.015(3) 0.020(3) 0.019(3) 0.007(3) 0.003(3) 0.005(3)
O12W 0.028(3) 0.026(3) 0.028(3) 0.002(3) 0.006(3) 0.015(3)
O13 0.032(4) 0.028(3) 0.023(3) 0.004(3) 0.011(3) 0.011(3)
O13W 0.021(3) 0.022(3) 0.021(3) 0.003(3) 0.005(3) 0.009(3)
O14 0.026(4) 0.019(3) 0.022(3) 0.005(3) 0.007(3) 0.007(3)
O14W 0.021(3) 0.026(3) 0.025(3) 0.004(3) 0.006(3) 0.009(3)
O15 0.031(3) 0.017(3) 0.019(3) 0.000(2) 0.015(2) 0.008(2)
O15W 0.021(4) 0.027(4) 0.021(4) 0.005(3) 0.003(3) 0.010(3)
O16 0.028(3) 0.019(3) 0.024(3) 0.005(3) 0.012(3) 0.011(3)
O16W 0.031(9) 0.030(9) 0.031(9) 0.012(4) 0.014(5) 0.012(5)
O17 0.025(3) 0.024(3) 0.030(3) 0.003(3) 0.010(3) 0.015(2)
O17W 0.039(9) 0.037(9) 0.039(9) 0.014(4) 0.015(5) 0.017(5)
O18 0.032(3) 0.023(3) 0.028(3) 0.004(3) 0.016(3) 0.007(3)
O18W 0.043(17) 0.035(15) 0.041(16) 0.028(13) 0.032(14) 0.025(13)
O19 0.033(3) 0.021(3) 0.020(3) 0.004(3) 0.014(2) 0.007(3)
O19W 0.019(10) 0.032(10) 0.042(11) 0.021(9) 0.013(9) 0.014(8)
O20 0.027(3) 0.023(3) 0.017(3) 0.006(2) 0.008(2) 0.010(3)
O20W 0.034(6) 0.040(6) 0.047(6) 0.010(5) 0.019(5) 0.015(5)
O21 0.030(3) 0.024(3) 0.017(3) 0.004(3) 0.005(3) 0.012(3)
O21W 0.054(6) 0.035(5) 0.037(6) 0.020(4) 0.019(5) 0.014(4)
O22 0.031(3) 0.023(3) 0.023(3) 0.001(3) 0.012(3) 0.017(3)
O23 0.027(3) 0.024(3) 0.029(3) 0.001(3) 0.014(3) 0.013(3)
O24 0.031(3) 0.022(3) 0.031(3) 0.001(3) 0.023(3) 0.012(3)
O25 0.037(3) 0.020(3) 0.025(3) 0.001(3) 0.022(3) 0.008(3)
O26 0.034(3) 0.026(3) 0.021(3) 0.003(3) 0.013(3) 0.010(3)
O27 0.031(3) 0.024(3) 0.022(3) 0.002(3) 0.012(3) 0.012(3)
O28 0.031(3) 0.025(3) 0.028(3) 0.003(3) 0.014(3) 0.014(3)
O29 0.038(3) 0.025(3) 0.020(3) 0.004(3) 0.014(3) 0.009(3)
O30 0.044(5) 0.027(4) 0.019(4) 0.004(4) 0.015(4) 0.014(4)
O31 0.033(5) 0.033(5) 0.039(5) 0.005(4) 0.013(4) 0.015(4)
O32 0.042(5) 0.032(5) 0.028(4) 0.003(4) 0.023(4) 0.010(4)
O33 0.018(3) 0.025(3) 0.024(3) 0.003(3) 0.012(2) 0.010(2)
O34 0.022(3) 0.023(3) 0.020(3) 0.004(3) 0.005(2) 0.011(2)
O35 0.020(3) 0.019(3) 0.021(3) 0.007(2) 0.010(2) 0.005(2)
O36 0.027(3) 0.022(3) 0.021(3) 0.006(2) 0.011(2) 0.013(2)
O37 0.026(3) 0.026(3) 0.017(3) 0.007(2) 0.010(2) 0.015(2)
O38 0.025(3) 0.026(3) 0.019(3) 0.008(2) 0.008(2) 0.012(2)
O39 0.022(3) 0.022(2) 0.022(3) 0.006(2) 0.006(2) 0.008(2)
O40 0.023(3) 0.021(3) 0.020(3) 0.007(2) 0.008(2) 0.009(2)
O41 0.028(3) 0.025(3) 0.031(3) 0.008(3) 0.016(3) 0.007(3)
O42 0.046(5) 0.023(4) 0.028(4) 0.014(4) 0.018(4) 0.017(4)
O43 0.036(4) 0.031(4) 0.027(4) 0.008(3) -0.001(3) 0.015(3)
O44 0.037(5) 0.023(4) 0.025(4) 0.012(3) 0.012(4) 0.019(4)
O45 0.026(3) 0.022(3) 0.019(3) 0.006(3) 0.012(3) 0.010(3)
O46 0.013(4) 0.019(4) 0.024(4) 0.003(3) 0.001(3) 0.006(3)
O47 0.025(3) 0.024(3) 0.026(3) 0.005(3) 0.011(3) 0.006(3)
O48 0.030(3) 0.019(3) 0.024(3) 0.007(2) 0.012(3) 0.011(2)
O49 0.035(3) 0.029(3) 0.019(3) 0.012(3) 0.013(3) 0.015(3)
O50 0.028(2) 0.026(2) 0.027(2) 0.0114(19) 0.0057(19) 0.0157(19)
O51 0.028(3) 0.024(3) 0.021(3) 0.010(3) 0.009(3) 0.011(3)
O52 0.026(3) 0.021(3) 0.020(3) 0.005(2) 0.007(2) 0.011(2)
O53 0.028(3) 0.014(3) 0.024(3) 0.004(3) 0.008(3) 0.011(3)
O54 0.029(3) 0.023(3) 0.028(3) 0.014(3) 0.013(3) 0.008(3)
O55 0.035(3) 0.027(3) 0.024(3) 0.009(3) 0.011(3) 0.007(3)
O56 0.032(3) 0.021(3) 0.029(3) 0.009(3) 0.011(3) 0.014(3)
O57 0.033(3) 0.025(3) 0.025(3) 0.009(3) 0.005(3) 0.013(3)
O58 0.030(3) 0.023(3) 0.020(3) 0.007(3) 0.004(3) 0.012(3)
O59 0.033(3) 0.021(3) 0.025(3) 0.002(3) 0.007(3) 0.012(3)
O60 0.032(3) 0.024(3) 0.025(3) 0.012(3) 0.014(3) 0.009(3)
O61 0.033(3) 0.022(3) 0.027(3) 0.008(3) 0.006(3) 0.010(3)
O62 0.044(5) 0.029(4) 0.026(4) 0.011(4) 0.014(4) 0.019(4)
O63 0.043(5) 0.028(4) 0.034(5) 0.009(4) 0.016(4) 0.002(4)
O64 0.043(5) 0.023(4) 0.035(5) 0.017(4) 0.012(4) 0.010(4)
O65 0.019(3) 0.020(3) 0.017(3) 0.003(2) 0.010(2) 0.011(2)
O66 0.024(3) 0.021(3) 0.016(3) 0.006(2) 0.004(2) 0.011(2)
O67 0.020(3) 0.022(3) 0.022(3) 0.011(2) 0.009(2) 0.012(2)
O68 0.020(3) 0.025(3) 0.024(3) 0.007(3) 0.012(3) 0.009(3)
O69 0.021(3) 0.022(3) 0.026(3) 0.004(3) 0.011(2) 0.007(2)
O70 0.022(3) 0.025(3) 0.023(3) 0.005(3) 0.008(2) 0.009(3)
O71 0.021(3) 0.023(3) 0.025(3) 0.008(2) 0.009(2) 0.012(2)
O72 0.019(3) 0.025(3) 0.026(3) 0.008(2) 0.011(2) 0.014(2)
O73 0.024(4) 0.019(3) 0.024(3) 0.005(3) 0.008(3) 0.010(3)
O74 0.010(4) 0.023(4) 0.026(4) 0.008(3) 0.002(3) 0.009(3)
O75 0.019(4) 0.024(4) 0.024(4) 0.007(3) 0.010(3) 0.003(3)
O76 0.020(3) 0.031(4) 0.026(4) 0.005(3) 0.009(3) 0.011(3)
O77 0.021(4) 0.025(4) 0.037(5) 0.011(4) 0.013(4) 0.017(3)
O78 0.027(3) 0.022(3) 0.031(3) 0.007(3) 0.012(3) 0.016(3)
O79 0.028(3) 0.020(3) 0.028(3) 0.004(3) 0.011(3) 0.008(3)
O80 0.021(3) 0.025(3) 0.019(3) 0.007(2) 0.015(2) 0.009(2)
O81 0.024(3) 0.021(3) 0.012(3) 0.005(3) 0.006(3) 0.010(3)
O82 0.024(3) 0.025(3) 0.025(3) 0.004(3) 0.011(2) 0.007(3)
O83 0.026(3) 0.027(3) 0.031(3) 0.007(3) 0.011(3) 0.013(3)
O84 0.025(3) 0.023(3) 0.033(3) 0.006(3) 0.008(3) 0.013(3)
O85 0.022(3) 0.022(3) 0.032(3) 0.000(3) 0.012(3) 0.015(3)
O86 0.027(3) 0.025(3) 0.021(3) 0.000(3) 0.010(3) 0.010(3)
O87 0.024(3) 0.026(3) 0.021(3) 0.003(3) 0.006(3) 0.007(3)
O88 0.022(3) 0.028(3) 0.024(3) 0.008(3) 0.011(3) 0.010(3)
O89 0.017(3) 0.030(3) 0.030(3) 0.001(3) 0.015(3) 0.011(3)
O90 0.024(3) 0.024(3) 0.036(3) 0.005(3) 0.017(3) 0.010(3)
O91 0.022(3) 0.026(3) 0.032(3) 0.001(3) 0.012(3) 0.008(3)
O92 0.024(3) 0.025(3) 0.026(3) 0.003(3) 0.014(2) 0.006(3)
O93 0.020(3) 0.026(3) 0.028(3) 0.002(3) 0.015(2) 0.008(2)
O94 0.027(5) 0.042(5) 0.034(5) 0.001(4) 0.021(4) 0.008(4)
O95 0.025(5) 0.028(4) 0.046(5) 0.002(4) 0.015(4) 0.006(4)
O96 0.029(4) 0.035(4) 0.029(4) 0.000(3) 0.011(3) 0.012(3)
O97 0.018(3) 0.027(3) 0.019(3) 0.010(2) 0.011(2) 0.011(2)
O98 0.022(3) 0.024(3) 0.025(3) 0.004(3) 0.012(2) 0.010(2)
O99 0.023(3) 0.024(3) 0.023(3) 0.008(2) 0.007(2) 0.015(2)
O100 0.024(3) 0.019(3) 0.027(3) 0.004(2) 0.010(2) 0.017(2)
O101 0.024(3) 0.023(3) 0.029(3) 0.006(3) 0.011(3) 0.016(2)
O102 0.025(3) 0.025(3) 0.027(3) 0.007(3) 0.007(3) 0.012(3)
O103 0.020(2) 0.024(2) 0.018(2) 0.008(2) 0.009(2) 0.010(2)
O104 0.022(3) 0.022(3) 0.018(3) 0.006(2) 0.009(2) 0.014(2)
O105 0.025(3) 0.027(3) 0.028(3) 0.012(3) 0.008(3) 0.012(3)
O106 0.026(5) 0.032(4) 0.038(5) 0.007(4) 0.009(4) 0.020(4)
O107 0.035(4) 0.025(3) 0.034(4) 0.014(3) 0.005(3) 0.012(3)
O108 0.034(5) 0.036(5) 0.027(4) 0.014(4) 0.020(4) 0.016(4)
O109 0.026(3) 0.026(3) 0.025(3) 0.007(3) 0.010(3) 0.006(3)
O110 0.017(4) 0.027(4) 0.019(4) 0.010(3) 0.008(3) 0.007(3)
O111 0.023(3) 0.026(3) 0.023(3) 0.004(3) 0.012(3) 0.012(3)
O112 0.022(3) 0.021(3) 0.028(3) 0.010(2) 0.009(2) 0.013(2)
O113 0.029(3) 0.020(3) 0.035(3) 0.001(3) 0.009(3) 0.017(3)
O114 0.027(3) 0.023(3) 0.027(3) 0.014(3) 0.011(3) 0.009(3)
O115 0.022(3) 0.027(3) 0.025(3) 0.009(3) 0.009(3) 0.012(3)
O116 0.027(3) 0.020(3) 0.016(3) 0.010(2) 0.008(2) 0.013(2)
O117 0.027(3) 0.024(3) 0.020(3) 0.005(3) 0.007(3) 0.009(3)
O118 0.023(3) 0.028(3) 0.027(3) 0.007(3) 0.009(3) 0.014(3)
O119 0.027(3) 0.021(3) 0.034(3) 0.012(3) 0.008(3) 0.019(3)
O120 0.030(3) 0.022(3) 0.032(3) 0.011(3) 0.008(3) 0.012(3)
O121 0.027(3) 0.029(3) 0.027(3) 0.011(3) 0.011(3) 0.011(3)
O122 0.024(3) 0.025(3) 0.021(3) 0.006(3) 0.011(3) 0.012(3)
O123 0.026(3) 0.026(3) 0.025(3) 0.011(3) 0.007(3) 0.009(3)
O124 0.025(3) 0.024(3) 0.031(3) 0.009(3) 0.008(3) 0.014(3)
O125 0.030(3) 0.023(3) 0.027(3) 0.013(3) 0.008(3) 0.016(3)
O126 0.033(5) 0.039(5) 0.020(4) 0.013(4) 0.001(4) 0.016(4)
O127 0.021(4) 0.026(4) 0.031(5) 0.004(4) 0.000(4) 0.012(4)
O128 0.034(5) 0.023(4) 0.046(5) 0.013(4) 0.013(4) 0.012(4)
O129 0.018(3) 0.030(3) 0.022(3) 0.004(2) 0.010(2) 0.015(2)
O130 0.022(3) 0.021(3) 0.023(3) 0.006(2) 0.007(2) 0.014(2)
O131 0.029(3) 0.022(3) 0.021(3) 0.004(2) 0.013(2) 0.012(2)
O132 0.028(3) 0.020(2) 0.018(3) 0.005(2) 0.011(2) 0.011(2)
O133 0.026(3) 0.019(2) 0.023(3) 0.008(2) 0.010(2) 0.011(2)
O134 0.032(3) 0.020(3) 0.026(3) 0.008(2) 0.009(2) 0.012(2)
O135 0.022(3) 0.026(3) 0.028(3) 0.004(2) 0.011(2) 0.010(2)
O136 0.021(3) 0.025(3) 0.021(3) 0.006(2) 0.012(2) 0.009(2)
O137 0.022(3) 0.024(3) 0.023(3) 0.006(2) 0.012(2) 0.012(2)
O138 0.019(3) 0.022(2) 0.023(3) 0.009(2) 0.006(2) 0.014(2)
O139 0.024(3) 0.023(3) 0.023(3) 0.010(2) 0.008(2) 0.014(2)
O140 0.027(3) 0.023(3) 0.030(3) 0.010(2) 0.009(2) 0.012(2)
O142 0.019(3) 0.022(3) 0.023(3) 0.006(3) 0.013(2) 0.012(2)
O143 0.022(3) 0.028(3) 0.022(3) 0.006(3) 0.013(3) 0.014(3)
O144 0.029(3) 0.020(2) 0.019(3) 0.003(2) 0.013(2) 0.008(2)
O145 0.030(3) 0.023(3) 0.025(3) 0.001(2) 0.018(2) 0.008(2)
C1 0.017(3) 0.021(3) 0.017(3) 0.005(3) 0.009(3) 0.011(3)
C2 0.018(3) 0.019(3) 0.015(3) 0.004(3) 0.008(3) 0.006(3)
C3 0.017(3) 0.019(3) 0.019(3) 0.004(3) 0.008(3) 0.008(3)
C4 0.016(3) 0.016(3) 0.017(3) 0.005(3) 0.009(3) 0.011(3)
C5 0.016(3) 0.020(3) 0.011(3) 0.008(3) 0.011(2) 0.012(3)
C6 0.019(3) 0.021(3) 0.018(3) 0.008(3) 0.008(3) 0.012(3)
C7 0.017(3) 0.021(3) 0.018(3) 0.007(3) 0.004(3) 0.009(3)
C8 0.020(3) 0.021(3) 0.016(3) 0.006(3) 0.005(3) 0.010(3)
Na19 0.020(6) 0.024(6) 0.020(6) 0.006(3) 0.011(4) 0.008(3)
O22W 0.032(7) 0.038(7) 0.034(7) 0.009(5) 0.015(5) 0.012(5)
Na20 0.027(5) 0.031(5) 0.031(5) 0.013(3) 0.012(3) 0.010(3)

loop_
_atom_type_symbol
_atom_type_description
_atom_type_scat_dispersion_real
_atom_type_scat_dispersion_imag
_atom_type_scat_source
C C 0.0033 0.0016 'International Tables Vol C Tables 4.2.6.8 and 6.1.1.4'
H H 0.0000 0.0000 'International Tables Vol C Tables 4.2.6.8 and 6.1.1.4'
Dy Dy -0.1892 4.4098 'International Tables Vol C Tables 4.2.6.8 and 6.1.1.4'
Na Na 0.0362 0.0249 'International Tables Vol C Tables 4.2.6.8 and 6.1.1.4'
O O 0.0106 0.0060 'International Tables Vol C Tables 4.2.6.8 and 6.1.1.4'
Sb Sb -0.5866 1.5461 'International Tables Vol C Tables 4.2.6.8 and 6.1.1.4'
W W -0.8490 6.8722 'International Tables Vol C Tables 4.2.6.8 and 6.1.1.4'

loop_
_geom_angle_atom_site_label_1
_geom_angle_atom_site_label_2
_geom_angle_atom_site_label_3
_geom_angle
_geom_angle_site_symmetry_1
_geom_angle_site_symmetry_3
_geom_angle_publ_flag
O1 W1 O2 102.9(4) . . ?
O1 W1 O3 104.1(4) . . ?
O1 W1 O4 83.8(3) . . ?
O1 W1 O4L 94.6(4) . 2_756 ?
O1 W1 O6L 161.2(4) . 2_756 ?
O2 W1 O3 95.4(4) . . ?
O2 W1 O4 172.6(3) . . ?
O2 W1 O4L 97.8(4) . 2_756 ?
O2 W1 O6L 94.4(3) . 2_756 ?
O3 W1 O4 79.6(3) . . ?
O3 W1 O4L 154.0(3) . 2_756 ?
O3 W1 O6L 81.4(3) . 2_756 ?
O4L W1 O4 84.7(3) 2_756 . ?
O4L W1 O6L 75.5(3) 2_756 2_756 ?
O6L W1 O4 79.5(3) 2_756 . ?
O4 W2 O15 88.1(4) . . ?
O4 W2 O16 94.4(4) . . ?
O4 W2 O22 161.9(4) . . ?
O4 W2 O131 91.2(3) . . ?
O9 W2 O4 103.5(4) . . ?
O9 W2 O15 102.5(4) . . ?
O9 W2 O16 100.0(4) . . ?
O9 W2 O22 94.0(4) . . ?
O9 W2 O131 164.4(4) . . ?
O15 W2 O22 83.7(4) . . ?
O15 W2 O131 83.0(3) . . ?
O16 W2 O15 156.1(4) . . ?
O16 W2 O22 86.8(4) . . ?
O16 W2 O131 73.2(3) . . ?
O22 W2 O131 71.9(3) . . ?
O5 W3 O16 94.5(4) . . ?
O5 W3 O17 92.5(4) . . ?
O5 W3 O23 159.5(4) . . ?
O5 W3 O131 87.4(4) . . ?
O10 W3 O5 104.9(4) . . ?
O10 W3 O16 97.0(4) . . ?
O10 W3 O17 101.6(4) . . ?
O10 W3 O23 95.5(4) . . ?
O10 W3 O131 165.4(3) . . ?
O16 W3 O23 83.3(3) . . ?
O16 W3 O131 73.7(3) . . ?
O17 W3 O16 157.7(4) . . ?
O17 W3 O23 82.7(4) . . ?
O17 W3 O131 85.5(4) . . ?
O23 W3 O131 72.5(3) . . ?
O6 W4 Na8 59.8(3) . . ?
O6 W4 O17 91.6(4) . . ?
O6 W4 O18 95.1(4) . . ?
O6 W4 O24 161.6(4) . . ?
O6 W4 O145 88.9(4) . . ?
O11 W4 Na8 72.3(4) . . ?
O11 W4 O6 103.9(4) . . ?
O11 W4 O17 102.0(4) . . ?
O11 W4 O18 96.6(4) . . ?
O11 W4 O24 94.5(4) . . ?
O11 W4 O145 164.5(4) . . ?
O17 W4 Na8 146.9(3) . . ?
O17 W4 O18 158.0(4) . . ?
O17 W4 O24 83.4(4) . . ?
O17 W4 O145 86.2(4) . . ?
O18 W4 Na8 51.1(3) . . ?
O18 W4 O24 83.7(4) . . ?
O18 W4 O145 73.1(3) . . ?
O24 W4 Na8 129.0(3) . . ?
O24 W4 O145 73.2(3) . . ?
O145 W4 Na8 107.9(3) . . ?
O7 W5 O18 95.5(4) . . ?
O7 W5 O19 87.8(4) . . ?
O7 W5 O25 164.5(4) . . ?
O7 W5 O145 94.6(4) . . ?
O12 W5 O7 101.3(4) . . ?
O12 W5 O18 102.4(4) . . ?
O12 W5 O19 102.4(4) . . ?
O12 W5 O25 93.3(4) . . ?
O12 W5 O145 163.5(4) . . ?
O18 W5 O19 153.8(4) . . ?
O18 W5 O25 86.4(4) . . ?
O18 W5 O145 71.4(3) . . ?
O19 W5 O25 83.9(4) . . ?
O19 W5 O145 82.5(3) . . ?
O25 W5 O145 71.3(3) . . ?
O8 W6 O20 87.1(3) . . ?
O8 W6 O144 81.8(3) . . ?
O13 W6 O8 103.8(4) . . ?
O13 W6 O19 100.6(4) . . ?
O13 W6 O20 97.1(4) . . ?
O13 W6 O26 100.9(4) . . ?
O13 W6 O144 169.1(4) . . ?
O19 W6 O8 86.7(4) . . ?
O19 W6 O20 162.1(4) . . ?
O19 W6 O26 89.9(4) . . ?
O19 W6 O144 89.0(4) . . ?
O20 W6 O144 73.5(3) . . ?
O26 W6 O8 155.3(4) . . ?
O26 W6 O20 88.8(4) . . ?
O26 W6 O144 73.7(4) . . ?
O3 W7 O144 80.5(3) . . ?
O14 W7 O3 104.5(4) . . ?
O14 W7 O15 100.4(4) . . ?
O14 W7 O20 100.1(4) . . ?
O14 W7 O21 100.8(4) . . ?
O14 W7 O144 171.3(4) . . ?
O15 W7 O3 85.6(3) . . ?
O15 W7 O20 159.1(4) . . ?
O15 W7 O144 86.9(3) . . ?
O20 W7 O3 85.2(3) . . ?
O20 W7 O144 73.0(4) . . ?
O21 W7 O3 154.6(4) . . ?
O21 W7 O15 90.1(4) . . ?
O21 W7 O20 90.1(4) . . ?
O21 W7 O144 74.3(3) . . ?
O21 W8 O144 73.1(3) . . ?
O26 W8 O21 82.4(4) . . ?
O26 W8 O144 72.6(3) . . ?
O27 W8 O21 88.7(4) . . ?
O27 W8 O26 159.2(4) . . ?
O27 W8 O29 92.4(4) . . ?
O27 W8 O144 86.9(3) . . ?
O29 W8 O21 160.3(3) . . ?
O29 W8 O26 89.8(4) . . ?
O29 W8 O144 87.3(3) . . ?
O30 W8 O21 95.7(4) . . ?
O30 W8 O26 96.9(4) . . ?
O30 W8 O27 102.7(4) . . ?
O30 W8 O29 103.2(4) . . ?
O30 W8 O144 165.3(4) . . ?
O22 W9 O27 84.8(4) . . ?
O22 W9 O28 157.7(4) . . ?
O22 W9 O131 74.6(3) . . ?
O23 W9 O22 93.8(4) . . ?
O23 W9 O27 159.0(4) . . ?
O23 W9 O28 91.4(4) . . ?
O23 W9 O131 74.5(4) . . ?
O27 W9 O131 84.9(3) . . ?
O28 W9 O27 82.6(4) . . ?
O28 W9 O131 86.0(3) . . ?
O31 W9 O22 98.4(4) . . ?
O31 W9 O23 100.9(4) . . ?
O31 W9 O27 100.1(4) . . ?
O31 W9 O28 101.9(4) . . ?
O31 W9 O131 171.1(4) . . ?
O24 W10 O25 93.1(4) . . ?
O24 W10 O28 90.7(4) . . ?
O24 W10 O29 160.2(4) . . ?
O24 W10 O145 75.4(3) . . ?
O25 W10 O28 157.9(4) . . ?
O25 W10 O29 86.8(4) . . ?
O25 W10 O145 74.5(3) . . ?
O28 W10 O29 82.4(4) . . ?
O28 W10 O145 85.5(3) . . ?
O29 W10 O145 85.6(3) . . ?
O32 W10 O24 101.7(4) . . ?
O32 W10 O25 98.8(4) . . ?
O32 W10 O28 101.7(4) . . ?
O32 W10 O29 97.8(4) . . ?
O32 W10 O145 172.4(4) . . ?
O7 W11 O36 89.4(4) . . ?
O8 W11 O7 79.2(3) . . ?
O8 W11 O35 160.6(4) . . ?
O8 W11 O36 87.9(3) . . ?
O33 W11 O7 87.1(4) . . ?
O33 W11 O8 97.9(4) . . ?
O33 W11 O34 99.3(4) . . ?
O33 W11 O35 94.0(4) . . ?
O33 W11 O36 172.5(3) . . ?
O34 W11 O7 171.2(4) . . ?
O34 W11 O8 93.9(4) . . ?
O34 W11 O35 99.3(4) . . ?
O34 W11 O36 85.0(4) . . ?
O35 W11 O7 86.2(3) . . ?
O35 W11 O36 79.2(3) . . ?
O35 W12 O47 86.6(3) . . ?
O35 W12 O133 81.7(3) . . ?
O41 W12 O35 103.7(4) . . ?
O41 W12 O47 97.0(4) . . ?
O41 W12 O48 101.8(4) . . ?
O41 W12 O54 100.3(4) . . ?
O41 W12 O133 168.3(4) . . ?
O47 W12 O133 72.7(4) . . ?
O48 W12 O35 85.6(4) . . ?
O48 W12 O47 160.9(4) . . ?
O48 W12 O54 90.6(4) . . ?
O48 W12 O133 88.8(4) . . ?
O54 W12 O35 155.9(4) . . ?
O54 W12 O47 89.3(4) . . ?
O54 W12 O133 74.4(3) . . ?
O36 W13 O48 88.2(4) . . ?
O36 W13 O49 95.6(4) . . ?
O36 W13 O55 164.4(4) . . ?
O36 W13 O134 94.2(3) . . ?
O42 W13 O36 101.8(4) . . ?
O42 W13 O48 102.9(4) . . ?
O42 W13 O49 102.7(4) . . ?
O42 W13 O55 92.8(4) . . ?
O42 W13 O134 163.5(4) . . ?
O48 W13 O55 83.0(4) . . ?
O48 W13 O134 81.5(3) . . ?
O49 W13 O48 152.8(4) . . ?
O49 W13 O55 86.6(4) . . ?
O49 W13 O134 71.4(3) . . ?
O55 W13 O134 71.8(3) . . ?
O37 W14 Na11 60.6(3) . . ?
O37 W14 O49 95.1(4) . . ?
O37 W14 O50 91.0(4) . . ?
O37 W14 O56 160.9(4) . . ?
O37 W14 O134 87.8(4) . . ?
O43 W14 Na11 72.2(4) . . ?
O43 W14 O37 102.5(4) . . ?
O43 W14 O49 96.9(4) . . ?
O43 W14 O50 102.1(4) . . ?
O43 W14 O56 96.6(4) . . ?
O43 W14 O134 166.3(4) . . ?
O49 W14 Na11 49.7(3) . . ?
O49 W14 O56 83.5(4) . . ?
O49 W14 O134 72.8(4) . . ?
O50 W14 Na11 147.6(3) . . ?
O50 W14 O49 158.3(4) . . ?
O50 W14 O56 84.0(4) . . ?
O50 W14 O134 86.6(4) . . ?
O56 W14 Na11 128.0(3) . . ?
O56 W14 O134 73.5(3) . . ?
O134 W14 Na11 106.0(3) . . ?
O38 W15 O50 91.1(4) . . ?
O38 W15 O51 96.8(4) . . ?
O38 W15 O57 160.6(4) . . ?
O38 W15 O132 88.6(4) . . ?
O44 W15 O38 104.4(4) . . ?
O44 W15 O50 101.1(4) . . ?
O44 W15 O51 97.0(4) . . ?
O44 W15 O57 95.0(4) . . ?
O44 W15 O132 165.0(3) . . ?
O50 W15 O51 157.7(4) . . ?
O50 W15 O57 83.2(4) . . ?
O50 W15 O132 85.9(4) . . ?
O51 W15 O57 82.5(4) . . ?
O51 W15 O132 73.6(3) . . ?
O57 W15 O132 72.5(4) . . ?
O39 W16 O51 93.7(4) . . ?
O39 W16 O52 86.9(4) . . ?
O39 W16 O58 162.4(4) . . ?
O39 W16 O132 91.1(3) . . ?
O45 W16 O39 103.1(4) . . ?
O45 W16 O51 101.2(4) . . ?
O45 W16 O52 103.5(4) . . ?
O45 W16 O58 94.2(4) . . ?
O45 W16 O132 164.9(4) . . ?
O51 W16 O52 154.5(4) . . ?
O51 W16 O58 86.2(4) . . ?
O51 W16 O132 72.2(3) . . ?
O52 W16 O58 85.7(4) . . ?
O52 W16 O132 82.3(3) . . ?
O58 W16 O132 72.1(3) . . ?
O40 W17 O133 81.8(3) . . ?
O46 W17 O40 102.2(4) . . ?
O46 W17 O47 97.9(4) . . ?
O46 W17 O52 101.6(4) . . ?
O46 W17 O53 100.9(4) . . ?
O46 W17 O133 169.6(4) . . ?
O47 W17 O40 85.6(3) . . ?
O47 W17 O133 72.7(4) . . ?
O52 W17 O40 84.9(4) . . ?
O52 W17 O47 159.7(4) . . ?
O52 W17 O53 92.1(4) . . ?
O52 W17 O133 88.3(4) . . ?
O53 W17 O40 156.9(4) . . ?
O53 W17 O47 89.7(4) . . ?
O53 W17 O133 75.2(3) . . ?
O53 W18 O133 73.0(3) . . ?
O54 W18 O53 82.2(4) . . ?
O54 W18 O133 73.5(3) . . ?
O59 W18 O53 90.1(4) . . ?
O59 W18 O54 160.6(4) . . ?
O59 W18 O133 87.3(4) . . ?
O60 W18 O53 159.8(3) . . ?
O60 W18 O54 89.2(4) . . ?
O60 W18 O59 92.1(4) . . ?
O60 W18 O133 87.0(3) . . ?
O63 W18 O53 96.9(4) . . ?
O63 W18 O54 96.4(4) . . ?
O63 W18 O59 102.2(5) . . ?
O63 W18 O60 102.3(4) . . ?
O63 W18 O133 166.3(5) . . ?
O55 W19 O60 86.6(4) . . ?
O55 W19 O61 158.2(4) . . ?
O55 W19 O134 75.2(4) . . ?
O56 W19 O55 93.3(4) . . ?
O56 W19 O60 159.4(4) . . ?
O56 W19 O61 91.1(4) . . ?
O56 W19 O134 74.4(4) . . ?
O60 W19 O134 85.8(3) . . ?
O61 W19 O60 82.0(4) . . ?
O61 W19 O134 85.4(4) . . ?
O64 W19 O55 100.6(5) . . ?
O64 W19 O56 101.9(4) . . ?
O64 W19 O60 98.3(4) . . ?
O64 W19 O61 99.4(4) . . ?
O64 W19 O134 174.1(4) . . ?
O57 W20 O58 93.0(4) . . ?
O57 W20 O59 160.4(4) . . ?
O57 W20 O61 91.3(4) . . ?
O57 W20 O132 75.0(4) . . ?
O58 W20 O59 86.1(4) . . ?
O58 W20 O61 157.7(4) . . ?
O58 W20 O132 74.5(3) . . ?
O59 W20 O132 85.9(3) . . ?
O61 W20 O59 82.6(4) . . ?
O61 W20 O132 85.5(3) . . ?
O62 W20 O57 100.7(4) . . ?
O62 W20 O58 100.1(4) . . ?
O62 W20 O59 98.7(4) . . ?
O62 W20 O61 100.6(4) . . ?
O62 W20 O132 172.7(4) . . ?
O3L W21 O1L 76.5(3) . . ?
O3L W21 O39 85.4(3) . . ?
O39 W21 O1L 80.3(3) . . ?
O40 W21 O1L 83.6(3) . . ?
O40 W21 O3L 157.5(3) . . ?
O40 W21 O39 81.0(4) . . ?
O65 W21 O1L 90.1(3) . . ?
O65 W21 O3L 96.6(4) . . ?
O65 W21 O39 169.4(3) . . ?
O65 W21 O40 93.7(4) . . ?
O66 W21 O1L 164.0(4) . . ?
O66 W21 O3L 92.1(4) . . ?
O66 W21 O39 87.8(4) . . ?
O66 W21 O40 105.1(4) . . ?
O66 W21 O65 102.5(4) . . ?
O10L W22 O12L 75.7(3) 2_867 2_867 ?
O10L W22 O68 85.4(3) 2_867 . ?
O67 W22 O10L 153.6(3) . 2_867 ?
O67 W22 O12L 80.6(3) . 2_867 ?
O67 W22 O68 79.2(3) . . ?
O68 W22 O12L 80.5(3) . 2_867 ?
O142 W22 O10L 94.1(4) . 2_867 ?
O142 W22 O12L 162.5(4) . 2_867 ?
O142 W22 O67 105.5(4) . . ?
O142 W22 O68 84.6(4) . . ?
O142 W22 O143 102.8(4) . . ?
O143 W22 O10L 96.8(4) . 2_867 ?
O143 W22 O12L 92.6(4) . 2_867 ?
O143 W22 O67 95.9(4) . . ?
O143 W22 O68 172.1(4) . . ?
O67 W23 O137 81.6(3) . . ?
O73 W23 O67 103.7(4) . . ?
O73 W23 O79 100.3(4) . . ?
O73 W23 O80 100.3(4) . . ?
O73 W23 O86 101.4(4) . . ?
O73 W23 O137 171.0(4) . . ?
O79 W23 O67 85.6(4) . . ?
O79 W23 O137 72.6(4) . . ?
O80 W23 O67 86.2(3) . . ?
O80 W23 O79 159.1(4) . . ?
O80 W23 O137 87.3(3) . . ?
O86 W23 O67 154.8(4) . . ?
O86 W23 O79 89.8(4) . . ?
O86 W23 O80 89.6(4) . . ?
O86 W23 O137 73.4(3) . . ?
O68 W24 O80 87.3(4) . . ?
O68 W24 O81 94.4(4) . . ?
O68 W24 O87 161.3(4) . . ?
O68 W24 O136 90.2(4) . . ?
O74 W24 O68 103.0(4) . . ?
O74 W24 O80 103.7(4) . . ?
O74 W24 O81 99.5(4) . . ?
O74 W24 O87 95.1(4) . . ?
O74 W24 O136 165.3(4) . . ?
O80 W24 O87 84.0(4) . . ?
O80 W24 O136 83.0(3) . . ?
O81 W24 O80 155.8(4) . . ?
O81 W24 O87 87.0(3) . . ?
O81 W24 O136 72.8(3) . . ?
O87 W24 O136 72.3(3) . . ?
O69 W25 O81 94.5(4) . . ?
O69 W25 O82 92.4(4) . . ?
O69 W25 O88 159.9(4) . . ?
O69 W25 O136 88.0(4) . . ?
O75 W25 O69 104.3(4) . . ?
O75 W25 O81 96.7(4) . . ?
O75 W25 O82 102.1(4) . . ?
O75 W25 O88 95.8(4) . . ?
O75 W25 O136 165.0(4) . . ?
O81 W25 O88 82.6(3) . . ?
O81 W25 O136 73.5(3) . . ?
O82 W25 O81 157.7(4) . . ?
O82 W25 O88 83.7(4) . . ?
O82 W25 O136 85.6(4) . . ?
O88 W25 O136 72.0(3) . . ?
O70 W26 Na14 60.7(3) . . ?
O70 W26 O82 91.0(4) . . ?
O70 W26 O83 93.2(4) . . ?
O70 W26 O89 160.3(4) . . ?
O70 W26 O135 87.7(4) . . ?
O76 W26 Na14 75.1(3) . . ?
O76 W26 O70 104.4(4) . . ?
O76 W26 O82 101.8(4) . . ?
O76 W26 O83 98.5(4) . . ?
O76 W26 O89 95.3(4) . . ?
O76 W26 O135 165.2(4) . . ?
O82 W26 Na14 148.7(3) . . ?
O82 W26 O83 157.5(4) . . ?
O82 W26 O89 84.4(4) . . ?
O82 W26 O135 86.1(4) . . ?
O83 W26 Na14 47.5(3) . . ?
O83 W26 O89 84.2(4) . . ?
O83 W26 O135 72.1(3) . . ?
O89 W26 Na14 126.7(3) . . ?
O89 W26 O135 72.8(3) . . ?
O135 W26 Na14 104.6(3) . . ?
O71 W27 O83 95.6(4) . . ?
O71 W27 O84 88.5(4) . . ?
O71 W27 O90 166.3(4) . . ?
O71 W27 O135 96.3(4) . . ?
O77 W27 O71 101.5(4) . . ?
O77 W27 O83 101.0(4) . . ?
O77 W27 O84 103.0(4) . . ?
O77 W27 O90 91.0(4) . . ?
O77 W27 O135 161.5(4) . . ?
O83 W27 O84 154.3(4) . . ?
O83 W27 O90 87.5(4) . . ?
O83 W27 O135 72.0(4) . . ?
O84 W27 O90 83.1(4) . . ?
O84 W27 O135 82.4(4) . . ?
O90 W27 O135 71.9(4) . . ?
O72 W28 O79 87.3(4) . . ?
O72 W28 O137 82.7(3) . . ?
O78 W28 O72 103.2(4) . . ?
O78 W28 O79 97.4(4) . . ?
O78 W28 O84 101.8(4) . . ?
O78 W28 O85 100.4(4) . . ?
O78 W28 O137 168.5(4) . . ?
O79 W28 O137 72.9(4) . . ?
O84 W28 O72 86.5(4) . . ?
O84 W28 O79 160.7(4) . . ?
O84 W28 O137 88.2(4) . . ?
O85 W28 O72 156.4(4) . . ?
O85 W28 O79 89.1(4) . . ?
O85 W28 O84 89.3(4) . . ?
O85 W28 O137 73.9(3) . . ?
O85 W29 O86 82.7(4) . . ?
O85 W29 O137 72.7(3) . . ?
O86 W29 O137 72.6(3) . . ?
O91 W29 O85 89.9(4) . . ?
O91 W29 O86 160.5(4) . . ?
O91 W29 O137 88.0(4) . . ?
O92 W29 O85 159.7(4) . . ?
O92 W29 O86 88.5(4) . . ?
O92 W29 O91 92.6(4) . . ?
O92 W29 O137 87.3(4) . . ?
O95 W29 O85 96.5(4) . . ?
O95 W29 O86 96.5(4) . . ?
O95 W29 O91 102.3(4) . . ?
O95 W29 O92 102.6(4) . . ?
O95 W29 O137 165.2(4) . . ?
O87 W30 O92 85.0(4) . . ?
O87 W30 O136 74.6(3) . . ?
O88 W30 O87 93.3(4) . . ?
O88 W30 O92 159.4(4) . . ?
O88 W30 O93 92.2(4) . . ?
O88 W30 O136 74.6(3) . . ?
O92 W30 O136 85.1(3) . . ?
O93 W30 O87 156.6(4) . . ?
O93 W30 O92 81.9(4) . . ?
O93 W30 O136 85.1(3) . . ?
O96 W30 O87 99.0(4) . . ?
O96 W30 O88 101.1(4) . . ?
O96 W30 O92 99.5(4) . . ?
O96 W30 O93 102.2(4) . . ?
O96 W30 O136 171.9(4) . . ?
O89 W31 O90 92.9(4) . . ?
O89 W31 O91 159.5(4) . . ?
O89 W31 O93 91.5(4) . . ?
O89 W31 O135 74.7(3) . . ?
O90 W31 O91 86.2(4) . . ?
O90 W31 O93 156.1(4) . . ?
O90 W31 O135 73.9(4) . . ?
O91 W31 O135 85.4(3) . . ?
O93 W31 O91 81.6(4) . . ?
O93 W31 O135 84.7(3) . . ?
O94 W31 O89 100.4(4) . . ?
O94 W31 O90 101.8(5) . . ?
O94 W31 O91 99.8(4) . . ?
O94 W31 O93 100.5(5) . . ?
O94 W31 O135 173.1(4) . . ?
O71 W32 O100 87.9(3) . . ?
O72 W32 O71 79.5(3) . . ?
O72 W32 O100 86.2(3) . . ?
O97 W32 O71 87.6(4) . . ?
O97 W32 O72 99.5(4) . . ?
O97 W32 O98 99.2(4) . . ?
O97 W32 O99 94.3(4) . . ?
O97 W32 O100 171.9(4) . . ?
O98 W32 O71 171.5(4) . . ?
O98 W32 O72 94.2(4) . . ?
O98 W32 O99 99.1(4) . . ?
O98 W32 O100 86.0(4) . . ?
O99 W32 O71 85.4(4) . . ?
O99 W32 O72 159.0(4) . . ?
O99 W32 O100 78.7(3) . . ?
O99 W33 O138 82.6(3) . . ?
O105 W33 O99 103.1(4) . . ?
O105 W33 O111 98.5(4) . . ?
O105 W33 O112 101.4(4) . . ?
O105 W33 O118 101.3(4) . . ?
O105 W33 O138 169.6(4) . . ?
O111 W33 O99 87.1(4) . . ?
O111 W33 O138 72.9(3) . . ?
O112 W33 O99 83.9(4) . . ?
O112 W33 O111 159.6(4) . . ?
O112 W33 O138 87.7(3) . . ?
O118 W33 O99 155.6(4) . . ?
O118 W33 O111 90.6(4) . . ?
O118 W33 O112 90.1(4) . . ?
O118 W33 O138 73.5(3) . . ?
O100 W34 O112 88.3(4) . . ?
O100 W34 O113 96.2(4) . . ?
O100 W34 O119 166.2(3) . . ?
O100 W34 O140 96.5(4) . . ?
O106 W34 O100 101.5(4) . . ?
O106 W34 O112 104.3(4) . . ?
O106 W34 O113 101.5(4) . . ?
O106 W34 O119 90.8(4) . . ?
O106 W34 O140 161.5(4) . . ?
O112 W34 O119 82.5(4) . . ?
O112 W34 O140 80.4(3) . . ?
O113 W34 O112 152.3(4) . . ?
O113 W34 O119 87.3(4) . . ?
O113 W34 O140 72.0(3) . . ?
O119 W34 O140 71.9(3) . . ?
O101 W35 O107 103.8(4) . . ?
O101 W35 O113 93.1(4) . . ?
O101 W35 O114 92.9(4) . . ?
O101 W35 O120 161.8(4) . . ?
O101 W35 O140 88.9(4) . . ?
O107 W35 O113 96.3(4) . . ?
O107 W35 O114 102.5(4) . . ?
O107 W35 O120 94.4(4) . . ?
O107 W35 O140 163.6(4) . . ?
O113 W35 O120 84.3(4) . . ?
O113 W35 O140 72.3(3) . . ?
O114 W35 O113 158.2(4) . . ?
O114 W35 O120 83.5(4) . . ?
O114 W35 O140 86.9(4) . . ?
O120 W35 O140 73.1(3) . . ?
O102 W36 O114 92.1(4) . . ?
O102 W36 O115 95.9(4) . . ?
O102 W36 O121 160.3(4) . . ?
O102 W36 O139 86.9(4) . . ?
O108 W36 O102 104.9(4) . . ?
O108 W36 O114 101.4(4) . . ?
O108 W36 O115 96.5(4) . . ?
O108 W36 O121 94.7(4) . . ?
O108 W36 O139 165.8(4) . . ?
O114 W36 O121 82.0(4) . . ?
O114 W36 O139 85.7(3) . . ?
O115 W36 O114 157.8(4) . . ?
O115 W36 O121 83.5(4) . . ?
O115 W36 O139 74.1(3) . . ?
O121 W36 O139 74.0(3) . . ?
O103 W37 O115 93.1(4) . . ?
O103 W37 O116 87.5(4) . . ?
O103 W37 O122 162.2(4) . . ?
O103 W37 O139 90.3(3) . . ?
O109 W37 O103 102.7(4) . . ?
O109 W37 O115 102.7(4) . . ?
O109 W37 O116 102.1(4) . . ?
O109 W37 O122 94.8(4) . . ?
O109 W37 O139 166.2(4) . . ?
O115 W37 O122 86.6(4) . . ?
O115 W37 O139 71.2(3) . . ?
O116 W37 O115 154.4(4) . . ?
O116 W37 O122 85.2(4) . . ?
O116 W37 O139 83.2(3) . . ?
O122 W37 O139 72.8(3) . . ?
O104 W38 O138 81.2(3) . . ?
O110 W38 O104 102.9(4) . . ?
O110 W38 O111 97.3(4) . . ?
O110 W38 O116 102.0(4) . . ?
O110 W38 O117 101.0(4) . . ?
O110 W38 O138 169.7(4) . . ?
O111 W38 O104 85.5(3) . . ?
O111 W38 O138 73.5(3) . . ?
O116 W38 O104 84.1(3) . . ?
O116 W38 O111 159.7(3) . . ?
O116 W38 O138 87.7(3) . . ?
O117 W38 O104 156.1(4) . . ?
O117 W38 O111 91.2(4) . . ?
O117 W38 O116 91.2(4) . . ?
O117 W38 O138 75.2(3) . . ?
O117 W39 O138 73.0(3) . . ?
O118 W39 O117 82.9(4) . . ?
O118 W39 O138 72.7(3) . . ?
O123 W39 O117 88.9(4) . . ?
O123 W39 O118 158.9(4) . . ?
O123 W39 O138 86.3(4) . . ?
O124 W39 O117 160.1(4) . . ?
O124 W39 O118 88.0(4) . . ?
O124 W39 O123 93.5(4) . . ?
O124 W39 O138 87.3(4) . . ?
O127 W39 O117 94.9(4) . . ?
O127 W39 O118 97.5(4) . . ?
O127 W39 O123 102.5(4) . . ?
O127 W39 O124 103.9(4) . . ?
O127 W39 O138 165.1(4) . . ?
O119 W40 O124 86.1(4) . . ?
O119 W40 O125 157.0(4) . . ?
O119 W40 O140 74.0(4) . . ?
O120 W40 O119 93.8(4) . . ?
O120 W40 O124 159.8(4) . . ?
O120 W40 O125 90.9(4) . . ?
O120 W40 O140 74.9(4) . . ?
O124 W40 O140 85.7(3) . . ?
O125 W40 O124 81.9(4) . . ?
O125 W40 O140 85.6(4) . . ?
O128 W40 O119 100.6(4) . . ?
O128 W40 O120 100.7(4) . . ?
O128 W40 O124 99.2(4) . . ?
O128 W40 O125 100.5(4) . . ?
O128 W40 O140 172.5(4) . . ?
O121 W41 O122 93.8(4) . . ?
O121 W41 O123 160.1(4) . . ?
O121 W41 O125 91.8(4) . . ?
O121 W41 O139 74.8(4) . . ?
O122 W41 O123 85.2(4) . . ?
O122 W41 O125 156.5(4) . . ?
O122 W41 O139 74.2(3) . . ?
O123 W41 O139 85.9(3) . . ?
O125 W41 O123 81.9(4) . . ?
O125 W41 O139 85.3(3) . . ?
O126 W41 O121 100.7(4) . . ?
O126 W41 O122 100.6(4) . . ?
O126 W41 O123 98.9(4) . . ?
O126 W41 O125 100.7(4) . . ?
O126 W41 O139 172.7(4) . . ?
O9L W42 O7L 76.5(3) . . ?
O9L W42 O103 85.4(3) . . ?
O103 W42 O7L 80.6(3) . . ?
O104 W42 O7L 84.0(3) . . ?
O104 W42 O9L 157.3(3) . . ?
O104 W42 O103 80.0(3) . . ?
O129 W42 O7L 89.6(3) . . ?
O129 W42 O9L 96.0(4) . . ?
O129 W42 O103 169.5(3) . . ?
O129 W42 O104 95.3(4) . . ?
O130 W42 O7L 164.6(4) . . ?
O130 W42 O9L 92.3(4) . . ?
O130 W42 O103 88.2(4) . . ?
O130 W42 O104 104.5(4) . . ?
O130 W42 O129 102.1(4) . . ?
O1 Dy1 Sb1 61.80(19) . . ?
O1 Dy1 O2W 133.4(3) . . ?
O1W Dy1 Sb1 122.1(2) . . ?
O1W Dy1 O1 78.5(3) . . ?
O1W Dy1 O2W 123.8(3) . . ?
O2W Dy1 Sb1 114.1(2) . . ?
O3W Dy1 Sb1 126.6(2) . . ?
O3W Dy1 O1 149.0(3) . . ?
O3W Dy1 O1W 72.7(3) . . ?
O3W Dy1 O2W 74.1(3) . . ?
O3W Dy1 O6 78.1(3) . . ?
O5 Dy1 Sb1 56.5(2) . . ?
O5 Dy1 O1 79.9(3) . . ?
O5 Dy1 O1W 77.6(3) . . ?
O5 Dy1 O2W 140.1(3) . . ?
O5 Dy1 O3W 83.0(3) . . ?
O5 Dy1 O6 70.3(3) . . ?
O6 Dy1 Sb1 57.5(2) . . ?
O6 Dy1 O1 119.3(3) . . ?
O6 Dy1 O1W 138.7(3) . . ?
O6 Dy1 O2W 73.1(3) . . ?
O33 Dy1 Sb1 53.7(2) . . ?
O33 Dy1 O1 68.2(3) . . ?
O33 Dy1 O1W 143.2(3) . . ?
O33 Dy1 O2W 74.0(3) . . ?
O33 Dy1 O3W 142.5(3) . . ?
O33 Dy1 O5 110.2(3) . . ?
O33 Dy1 O6 74.3(3) . . ?
O65 Dy1 Sb1 128.9(2) . . ?
O65 Dy1 O1 77.8(3) . . ?
O65 Dy1 O1W 74.0(3) . . ?
O65 Dy1 O2W 71.9(3) . . ?
O65 Dy1 O3W 104.3(3) . . ?
O65 Dy1 O5 146.8(3) . . ?
O65 Dy1 O6 142.7(3) . . ?
O65 Dy1 O33 83.9(3) . . ?
O2 Dy2 Sb2 129.1(2) . . ?
O2 Dy2 O5W 103.2(3) . . ?
O2 Dy2 O6W 69.5(3) . . ?
O2 Dy2 O38 147.1(3) . . ?
O2 Dy2 O66 80.1(3) . . ?
O4W Dy2 Sb2 123.5(2) . . ?
O4W Dy2 O2 77.7(3) . . ?
O4W Dy2 O5W 68.8(3) . . ?
O4W Dy2 O6W 121.7(3) . . ?
O4W Dy2 O38 75.8(3) . . ?
O4W Dy2 O66 82.7(3) . . ?
O5W Dy2 Sb2 127.1(3) . . ?
O5W Dy2 O6W 73.5(3) . . ?
O5W Dy2 O38 84.9(3) . . ?
O5W Dy2 O66 149.6(3) . . ?
O6W Dy2 Sb2 114.7(2) . . ?
O34 Dy2 Sb2 55.2(2) . . ?
O34 Dy2 O2 83.0(3) . . ?
O34 Dy2 O4W 149.2(3) . . ?
O34 Dy2 O5W 139.8(3) . . ?
O34 Dy2 O6W 71.7(3) . . ?
O34 Dy2 O37 74.3(3) . . ?
O34 Dy2 O38 111.4(3) . . ?
O34 Dy2 O66 70.5(3) . . ?
O37 Dy2 Sb2 56.7(2) . . ?
O37 Dy2 O2 143.0(3) . . ?
O37 Dy2 O4W 133.7(3) . . ?
O37 Dy2 O5W 78.1(3) . . ?
O37 Dy2 O6W 75.8(3) . . ?
O37 Dy2 O38 69.7(3) . . ?
O37 Dy2 O66 117.5(3) . . ?
O38 Dy2 Sb2 56.2(2) . . ?
O38 Dy2 O6W 142.4(3) . . ?
O38 Dy2 O66 77.6(3) . . ?
O66 Dy2 Sb2 60.8(2) . . ?
O66 Dy2 O6W 133.6(3) . . ?
O7W Dy3 Sb3 121.7(2) . . ?
O7W Dy3 O8W 72.5(3) . . ?
O7W Dy3 O9W 125.4(3) . . ?
O7W Dy3 O142 77.3(3) . . ?
O8W Dy3 Sb3 128.2(2) . . ?
O8W Dy3 O9W 75.0(3) . . ?
O8W Dy3 O142 148.2(3) . . ?
O9W Dy3 Sb3 112.8(2) . . ?
O69 Dy3 Sb3 56.6(2) . . ?
O69 Dy3 O7W 77.5(3) . . ?
O69 Dy3 O8W 84.3(3) . . ?
O69 Dy3 O9W 140.3(3) . . ?
O69 Dy3 O142 79.3(3) . . ?
O70 Dy3 Sb3 57.7(2) . . ?
O70 Dy3 O7W 139.8(3) . . ?
O70 Dy3 O8W 79.8(3) . . ?
O70 Dy3 O9W 72.0(3) . . ?
O70 Dy3 O69 71.2(3) . . ?
O70 Dy3 O142 119.4(3) . . ?
O97 Dy3 Sb3 54.6(2) . . ?
O97 Dy3 O7W 141.7(3) . . ?
O97 Dy3 O8W 143.4(3) . . ?
O97 Dy3 O9W 72.4(3) . . ?
O97 Dy3 O69 111.1(3) . . ?
O97 Dy3 O70 74.8(3) . . ?
O97 Dy3 O142 68.4(3) . . ?
O129 Dy3 Sb3 128.9(2) . . ?
O129 Dy3 O7W 73.5(3) . . ?
O129 Dy3 O8W 102.7(3) . . ?
O129 Dy3 O9W 72.4(3) . . ?
O129 Dy3 O69 146.3(3) . . ?
O129 Dy3 O70 142.2(3) . . ?
O129 Dy3 O97 82.9(3) . . ?
O129 Dy3 O142 77.9(3) . . ?
O142 Dy3 Sb3 61.86(19) . . ?
O142 Dy3 O9W 133.0(3) . . ?
O10W Dy4 Sb4 123.9(2) . . ?
O10W Dy4 O11W 69.9(3) . . ?
O10W Dy4 O12W 120.3(3) . . ?
O10W Dy4 O101 133.8(3) . . ?
O10W Dy4 O102 76.1(3) . . ?
O10W Dy4 O130 83.2(3) . . ?
O11W Dy4 Sb4 125.7(2) . . ?
O11W Dy4 O12W 72.7(3) . . ?
O11W Dy4 O101 75.9(3) . . ?
O11W Dy4 O130 150.5(3) . . ?
O12W Dy4 Sb4 115.6(2) . . ?
O98 Dy4 Sb4 55.0(2) . . ?
O98 Dy4 O10W 149.6(3) . . ?
O98 Dy4 O11W 138.6(3) . . ?
O98 Dy4 O12W 72.5(3) . . ?
O98 Dy4 O101 74.2(3) . . ?
O98 Dy4 O102 110.6(3) . . ?
O98 Dy4 O130 70.5(3) . . ?
O98 Dy4 O143 84.0(3) . . ?
O101 Dy4 Sb4 57.5(2) . . ?
O101 Dy4 O12W 75.5(3) . . ?
O102 Dy4 Sb4 55.6(2) . . ?
O102 Dy4 O11W 85.5(3) . . ?
O102 Dy4 O12W 143.6(3) . . ?
O102 Dy4 O101 71.0(3) . . ?
O102 Dy4 O130 76.5(3) . . ?
O130 Dy4 Sb4 60.8(2) . . ?
O130 Dy4 O12W 133.9(3) . . ?
O130 Dy4 O101 118.3(3) . . ?
O143 Dy4 Sb4 129.9(2) . . ?
O143 Dy4 O10W 76.8(3) . . ?
O143 Dy4 O11W 103.8(3) . . ?
O143 Dy4 O12W 69.1(3) . . ?
O143 Dy4 O101 142.7(3) . . ?
O143 Dy4 O102 146.2(3) . . ?
O143 Dy4 O130 80.5(3) . . ?
O131 Sb1 Dy1 102.8(2) . . ?
O144 Sb1 Dy1 161.1(3) . . ?
O144 Sb1 O131 90.4(4) . . ?
O144 Sb1 O145 88.6(4) . . ?
O145 Sb1 Dy1 103.3(2) . . ?
O145 Sb1 O131 95.2(4) . . ?
O132 Sb2 Dy2 104.0(2) . . ?
O133 Sb2 Dy2 160.7(3) . . ?
O133 Sb2 O132 89.5(3) . . ?
O133 Sb2 O134 90.1(4) . . ?
O134 Sb2 Dy2 102.1(2) . . ?
O134 Sb2 O132 95.3(4) . . ?
O135 Sb3 Dy3 102.4(2) . . ?
O135 Sb3 O136 95.7(4) . . ?
O136 Sb3 Dy3 102.9(2) . . ?
O137 Sb3 Dy3 160.6(3) . . ?
O137 Sb3 O135 89.5(4) . . ?
O137 Sb3 O136 90.9(3) . . ?
O138 Sb4 Dy4 161.4(3) . . ?
O138 Sb4 O139 89.6(4) . . ?
O138 Sb4 O140 89.4(4) . . ?
O139 Sb4 Dy4 103.0(3) . . ?
O139 Sb4 O140 96.9(4) . . ?
O140 Sb4 Dy4 102.3(3) . . ?
Na3 Na1 Na2 59.12(15) . . ?
O5L Na1 Na2 51.0(2) . . ?
O5L Na1 Na3 44.6(2) . . ?
O5L Na1 O13W 78.8(3) . . ?
O5L Na1 O14W 77.1(3) . . ?
O5L Na1 O45 90.0(3) . . ?
O5L Na1 O109 163.5(4) . . ?
O11L Na1 Na2 43.7(2) . . ?
O11L Na1 Na3 50.1(2) . . ?
O11L Na1 O5L 77.8(3) . . ?
O11L Na1 O13W 77.2(3) . . ?
O11L Na1 O14W 78.9(3) . . ?
O11L Na1 O45 162.2(4) . . ?
O11L Na1 O109 91.4(3) . . ?
O13W Na1 Na2 45.2(2) . . ?
O13W Na1 Na3 103.9(3) . . ?
O13W Na1 O45 87.8(3) . . ?
O13W Na1 O109 111.3(3) . . ?
O14W Na1 Na2 103.9(3) . . ?
O14W Na1 Na3 45.1(3) . . ?
O14W Na1 O13W 148.9(4) . . ?
O14W Na1 O45 111.4(3) . . ?
O14W Na1 O109 88.7(3) . . ?
O45 Na1 Na2 118.5(3) . . ?
O45 Na1 Na3 127.0(3) . . ?
O109 Na1 Na2 127.0(3) . . ?
O109 Na1 Na3 119.0(3) . . ?
O109 Na1 O45 103.0(3) . . ?
Na1 Na2 Na5 128.3(4) . . ?
Na3 Na2 Na1 59.89(15) . . ?
Na3 Na2 Na5 98.3(4) . . ?
O2L Na2 Na1 98.4(3) . . ?
O2L Na2 Na3 102.7(3) . . ?
O2L Na2 Na5 36.9(4) . . ?
O2L Na2 O5L 69.1(3) . . ?
O2L Na2 O11L 137.7(4) . . ?
O2L Na2 O12L 168.8(4) . . ?
O2L Na2 O13W 83.2(3) . . ?
O2L Na2 O15W 97.3(3) . . ?
O2L Na2 O73 98.5(3) . 2_867 ?
O2L Na2 C8 162.0(4) . . ?
O5L Na2 Na1 42.2(2) . . ?
O5L Na2 Na3 44.7(2) . . ?
O5L Na2 Na5 88.2(4) . . ?
O5L Na2 C8 94.8(3) . . ?
O11L Na2 Na1 41.9(2) . . ?
O11L Na2 Na3 50.4(2) . . ?
O11L Na2 Na5 148.8(4) . . ?
O11L Na2 O5L 69.7(3) . . ?
O11L Na2 O12L 51.8(3) . . ?
O11L Na2 O13W 75.2(3) . . ?
O11L Na2 O73 123.8(3) . 2_867 ?
O11L Na2 C8 25.1(3) . . ?
O12L Na2 Na1 88.5(2) . . ?
O12L Na2 Na3 88.3(2) . . ?
O12L Na2 Na5 140.6(4) . . ?
O12L Na2 O5L 121.2(3) . . ?
O12L Na2 C8 26.7(3) . . ?
O13W Na2 Na1 44.5(2) . . ?
O13W Na2 Na3 104.0(3) . . ?
O13W Na2 Na5 119.5(4) . . ?
O13W Na2 O5L 71.6(3) . . ?
O13W Na2 O12L 95.8(3) . . ?
O13W Na2 O73 120.4(4) . 2_867 ?
O13W Na2 C8 84.2(3) . . ?
O15W Na2 Na1 103.7(3) . . ?
O15W Na2 Na3 43.8(3) . . ?
O15W Na2 Na5 70.3(4) . . ?
O15W Na2 O5L 78.0(3) . . ?
O15W Na2 O11L 83.3(3) . . ?
O15W Na2 O12L 89.6(3) . . ?
O15W Na2 O13W 147.3(4) . . ?
O15W Na2 O73 92.1(4) . 2_867 ?
O15W Na2 C8 86.6(4) . . ?
O73 Na2 Na1 155.2(3) 2_867 . ?
O73 Na2 Na3 132.6(3) 2_867 . ?
O73 Na2 Na5 74.9(4) 2_867 . ?
O73 Na2 O5L 162.5(3) 2_867 . ?
O73 Na2 O12L 72.4(3) 2_867 . ?
O73 Na2 C8 98.9(4) 2_867 . ?
C8 Na2 Na1 63.7(3) . . ?
C8 Na2 Na3 68.1(3) . . ?
C8 Na2 Na5 155.6(4) . . ?
Na2 Na3 Na1 60.99(15) . . ?
O5L Na3 Na1 42.8(2) . . ?
O5L Na3 Na2 51.9(2) . . ?
O5L Na3 O6L 51.5(3) . . ?
O5L Na3 O11L 70.7(3) . . ?
O5L Na3 O14 123.0(3) . 2_756 ?
O5L Na3 O14W 75.6(3) . . ?
O5L Na3 C4 24.8(3) . . ?
O6L Na3 Na1 89.1(2) . . ?
O6L Na3 Na2 89.5(2) . . ?
O6L Na3 C4 26.7(3) . . ?
O8L Na3 Na1 99.2(3) . . ?
O8L Na3 Na2 103.3(3) . . ?
O8L Na3 O5L 139.7(4) . . ?
O8L Na3 O6L 167.0(4) . . ?
O8L Na3 O11L 70.2(3) . . ?
O8L Na3 O14 97.3(3) . 2_756 ?
O8L Na3 O14W 83.9(3) . . ?
O8L Na3 O15W 97.6(4) . . ?
O8L Na3 C4 163.4(4) . . ?
O11L Na3 Na1 42.6(2) . . ?
O11L Na3 Na2 44.7(2) . . ?
O11L Na3 O6L 122.0(3) . . ?
O11L Na3 C4 95.5(3) . . ?
O14 Na3 Na1 155.9(3) 2_756 . ?
O14 Na3 Na2 131.2(3) 2_756 . ?
O14 Na3 O6L 71.9(3) 2_756 . ?
O14 Na3 O11L 161.5(4) 2_756 . ?
O14 Na3 C4 98.5(3) 2_756 . ?
O14W Na3 Na1 45.0(3) . . ?
O14W Na3 Na2 105.6(3) . . ?
O14W Na3 O6L 95.3(3) . . ?
O14W Na3 O11L 73.0(3) . . ?
O14W Na3 O14 120.4(4) . 2_756 ?
O14W Na3 C4 83.9(3) . . ?
O15W Na3 Na1 104.7(3) . . ?
O15W Na3 Na2 43.7(3) . . ?
O15W Na3 O5L 84.0(3) . . ?
O15W Na3 O6L 89.8(3) . . ?
O15W Na3 O11L 78.4(3) . . ?
O15W Na3 O14 90.3(4) . 2_756 ?
O15W Na3 O14W 149.0(4) . . ?
O15W Na3 C4 87.2(3) . . ?
C4 Na3 Na1 64.3(3) . . ?
C4 Na3 Na2 69.5(3) . . ?
Na17 Na4 Na9 112.7(6) 2_867 2_756 ?
O12W Na4 Na9 148.6(7) 2_867 2_756 ?
O12W Na4 Na17 64.4(4) 2_867 2_867 ?
O15W Na4 Na9 47.7(4) . 2_756 ?
O15W Na4 Na17 160.3(6) . 2_867 ?
O15W Na4 O12W 131.9(7) . 2_867 ?
Na9 Na5 Na2 75.9(6) 2_756 . ?
O2L Na5 Na2 30.7(3) . . ?
O2L Na5 Na9 97.3(8) . 2_756 ?
O1W Na6 Na6 156.1(5) . 2_756 ?
O3L Na6 Na6 56.8(3) . 2_756 ?
O3L Na6 O1W 103.2(4) . . ?
O3L Na6 O4L 119.1(4) . 2_756 ?
O4L Na6 Na6 84.0(4) 2_756 2_756 ?
O4L Na6 O1W 97.4(4) 2_756 . ?
O4W Na6 Na6 97.6(4) 2_756 2_756 ?
O4W Na6 O1W 99.6(4) 2_756 . ?
O4W Na6 O3L 102.2(4) 2_756 . ?
O4W Na6 O4L 129.9(4) 2_756 2_756 ?
O3W Na7 Na8 94.0(6) . . ?
O3W Na7 O11 98.1(6) . . ?
O11 Na7 Na8 68.8(5) . . ?
O16W Na7 Na8 47.7(9) . . ?
O16W Na7 O3W 133.9(12) . . ?
O16W Na7 O11 90.6(10) . . ?
Na7 Na8 W4 68.0(4) . . ?
O2W Na8 W4 87.1(3) . . ?
O2W Na8 Na7 72.3(5) . . ?
O2W Na8 O18 109.2(5) . . ?
O2W Na8 O41 98.2(5) . . ?
O16W Na8 W4 108.0(10) . . ?
O16W Na8 Na7 53.4(9) . . ?
O16W Na8 O2W 108.2(10) . . ?
O16W Na8 O18 120.6(10) . . ?
O16W Na8 O41 119.0(10) . . ?
O18 Na8 W4 32.9(2) . . ?
O18 Na8 Na7 98.1(5) . . ?
O41 Na8 W4 127.7(4) . . ?
O41 Na8 Na7 162.2(6) . . ?
O41 Na8 O18 99.2(5) . . ?
Na5 Na9 Na4 104.9(7) 2_756 2_756 ?
Na5 Na9 Na10 90.3(7) 2_756 . ?
Na10 Na9 Na4 112.9(7) . 2_756 ?
O6W Na9 Na4 152.1(8) . 2_756 ?
O6W Na9 Na5 102.9(7) . 2_756 ?
O6W Na9 Na10 68.3(5) . . ?
O15W Na9 Na4 47.5(4) 2_756 2_756 ?
O15W Na9 Na5 84.5(7) 2_756 2_756 ?
O15W Na9 Na10 156.6(9) 2_756 . ?
O15W Na9 O6W 135.2(9) 2_756 . ?
Na9 Na10 Na12 141.2(7) . . ?
Na11 Na10 Na9 79.7(6) . . ?
Na11 Na10 Na12 69.0(5) . . ?
O5W Na10 Na9 56.4(5) . . ?
O5W Na10 Na11 89.7(6) . . ?
O5W Na10 Na12 141.8(7) . . ?
O5W Na10 O17W 120.9(11) . . ?
O5W Na10 O43 94.9(6) . . ?
O17W Na10 Na9 76.2(9) . . ?
O17W Na10 Na11 45.5(8) . . ?
O17W Na10 Na12 65.6(8) . . ?
O17W Na10 O43 97.3(9) . . ?
O43 Na10 Na9 136.3(7) . . ?
O43 Na10 Na11 66.8(5) . . ?
O43 Na10 Na12 48.0(4) . . ?
W14 Na11 Na12 65.6(3) . . ?
Na10 Na11 W14 67.1(3) . . ?
Na10 Na11 Na12 57.2(4) . . ?
O6W Na11 W14 87.2(3) . . ?
O6W Na11 Na10 72.2(4) . . ?
O6W Na11 Na12 128.4(5) . . ?
O6W Na11 O13 96.0(5) . . ?
O6W Na11 O49 109.5(5) . . ?
O13 Na11 W14 131.0(4) . . ?
O13 Na11 Na10 159.0(5) . . ?
O13 Na11 Na12 135.2(5) . . ?
O17W Na11 W14 111.7(9) . . ?
O17W Na11 Na10 50.2(9) . . ?
O17W Na11 Na12 59.8(8) . . ?
O17W Na11 O6W 96.3(9) . . ?
O17W Na11 O13 116.4(9) . . ?
O17W Na11 O49 129.0(9) . . ?
O49 Na11 W14 32.3(2) . . ?
O49 Na11 Na10 96.4(5) . . ?
O49 Na11 Na12 69.8(4) . . ?
O49 Na11 O13 104.1(5) . . ?
Na10 Na12 Na11 53.8(4) . . ?
O18W Na12 Na10 119.3(7) . . ?
O18W Na12 Na11 75.2(7) . . ?
O18W Na12 O43 127.9(8) . . ?
O18W Na12 O119 106.7(7) . 2_766 ?
O43 Na12 Na10 49.4(4) . . ?
O43 Na12 Na11 58.6(4) . . ?
O43 Na12 O119 101.4(5) . 2_766 ?
O119 Na12 Na10 134.0(6) 2_766 . ?
O119 Na12 Na11 148.3(5) 2_766 . ?
O8W Na13 Na14 92.5(4) . . ?
O8W Na13 O20W 127.3(5) . . ?
O8W Na13 O76 101.7(4) . . ?
O20W Na13 Na14 46.5(3) . . ?
O21W Na13 Na14 142.8(5) . . ?
O21W Na13 O8W 119.0(6) . . ?
O21W Na13 O20W 96.5(5) . . ?
O21W Na13 O76 119.7(5) . . ?
O76 Na13 Na14 66.7(3) . . ?
O76 Na13 O20W 91.0(4) . . ?
W26 Na14 Na13 63.2(2) . . ?
O9W Na14 W26 84.5(3) . . ?
O9W Na14 Na13 69.0(3) . . ?
O20W Na14 W26 102.6(4) . . ?
O20W Na14 Na13 48.4(3) . . ?
O20W Na14 O9W 99.2(4) . . ?
O20W Na14 O83 120.0(5) . . ?
O83 Na14 W26 32.3(2) . . ?
O83 Na14 Na13 93.2(4) . . ?
O83 Na14 O9W 107.0(4) . . ?
O105 Na14 W26 130.8(4) . . ?
O105 Na14 Na13 162.1(4) . . ?
O105 Na14 O9W 99.0(4) . . ?
O105 Na14 O20W 124.8(5) . . ?
O105 Na14 O83 103.3(4) . . ?
O20W Na15 O105 114.8(5) . 2_767 ?
O7W Na16 Na16 156.4(5) 2_867 2_867 ?
O7W Na16 O10L 96.9(4) 2_867 . ?
O9L Na16 Na16 57.5(3) 2_867 2_867 ?
O9L Na16 O7W 102.4(4) 2_867 2_867 ?
O9L Na16 O10L 121.0(4) 2_867 . ?
O10L Na16 Na16 85.5(4) . 2_867 ?
O10W Na16 Na16 98.9(4) . 2_867 ?
O10W Na16 O7W 96.9(4) . 2_867 ?
O10W Na16 O9L 101.0(4) . 2_867 ?
O10W Na16 O10L 131.3(4) . . ?
Na18 Na17 Na4 85.8(5) . 2_867 ?
O11W Na17 Na4 54.9(4) . 2_867 ?
O11W Na17 Na18 94.7(5) . . ?
O11W Na17 O107 97.1(5) . . ?
O19W Na17 Na4 83.2(6) . 2_867 ?
O19W Na17 Na18 44.5(5) . . ?
O19W Na17 O11W 125.7(7) . . ?
O19W Na17 O107 100.8(7) . . ?
O107 Na17 Na4 144.2(6) . 2_867 ?
O107 Na17 Na18 73.7(5) . . ?
O12W Na18 Na17 71.8(4) . . ?
O12W Na18 O78 99.3(5) . . ?
O12W Na18 O113 110.3(4) . . ?
O19W Na18 Na17 52.0(6) . . ?
O19W Na18 O12W 98.3(6) . . ?
O19W Na18 O78 115.5(6) . . ?
O19W Na18 O113 126.0(7) . . ?
O78 Na18 Na17 161.2(5) . . ?
O78 Na18 O113 104.2(5) . . ?
O113 Na18 Na17 94.5(4) . . ?
W1 O1 Dy1 169.1(5) . . ?
C1 O1L W21 115.3(7) . . ?
Dy1 O1W Na6 113.9(4) . . ?
W1 O2 Dy2 154.5(5) . . ?
Na2 O2L Na5 112.3(6) . . ?
C1 O2L Na2 128.0(8) . . ?
C1 O2L Na5 117.7(9) . . ?
Dy1 O2W Na8 119.9(4) . . ?
W1 O3 W7 147.2(4) . . ?
W21 O3L Na6 111.0(4) . . ?
C2 O3L W21 121.3(7) . . ?
C2 O3L Na6 100.2(7) . . ?
Dy1 O3W Na7 120.3(6) . . ?
W2 O4 W1 152.0(5) . . ?
W1 O4L Na6 113.2(4) 2_756 2_756 ?
C3 O4L W1 121.4(7) . 2_756 ?
C3 O4L Na6 122.1(7) . 2_756 ?
Dy2 O4W Na6 139.7(5) . 2_756 ?
W3 O5 Dy1 160.1(5) . . ?
Na1 O5L Na2 86.8(3) . . ?
Na1 O5L Na3 92.7(3) . . ?
Na3 O5L Na2 83.4(3) . . ?
C4 O5L Na1 142.5(8) . . ?
C4 O5L Na2 129.6(8) . . ?
C4 O5L Na3 99.2(7) . . ?
Dy2 O5W Na10 125.2(6) . . ?
W4 O6 Dy1 160.3(5) . . ?
W1 O6L Na3 156.2(4) 2_756 . ?
C4 O6L W1 117.0(7) . 2_756 ?
C4 O6L Na3 85.3(6) . . ?
Dy2 O6W Na9 106.6(5) . . ?
Dy2 O6W Na11 118.3(4) . . ?
Na11 O6W Na9 110.4(6) . . ?
W5 O7 W11 152.5(5) . . ?
C5 O7L W42 114.0(7) . . ?
Dy3 O7W Na16 114.6(4) . 2_867 ?
W11 O8 W6 152.7(5) . . ?
C5 O8L Na3 128.3(8) . . ?
Dy3 O8W Na13 120.6(4) . . ?
W42 O9L Na16 111.3(4) . 2_867 ?
C6 O9L W42 121.0(7) . . ?
C6 O9L Na16 101.3(7) . 2_867 ?
Dy3 O9W Na14 121.7(4) . . ?
W22 O10L Na16 113.1(4) 2_867 . ?
C7 O10L W22 121.7(7) . 2_867 ?
C7 O10L Na16 121.4(7) . . ?
Dy4 O10W Na16 137.2(4) . . ?
W4 O11 Na7 116.0(6) . . ?
Na1 O11L Na2 94.4(3) . . ?
Na1 O11L Na3 87.3(3) . . ?
Na2 O11L Na3 84.9(3) . . ?
C8 O11L Na1 142.5(8) . . ?
C8 O11L Na2 98.1(8) . . ?
C8 O11L Na3 128.9(8) . . ?
Dy4 O11W Na17 120.9(5) . . ?
W22 O12L Na2 155.0(4) 2_867 . ?
C8 O12L W22 117.6(7) . 2_867 ?
C8 O12L Na2 85.1(7) . . ?
Dy4 O12W Na4 104.2(5) . 2_867 ?
Dy4 O12W Na18 118.0(4) . . ?
Na18 O12W Na4 112.7(5) . 2_867 ?
W6 O13 Na11 118.7(5) . . ?
Na1 O13W Na2 90.3(3) . . ?
W7 O14 Na3 130.5(5) . 2_756 ?
Na1 O14W Na3 89.9(4) . . ?
W7 O15 W2 148.6(4) . . ?
Na2 O15W Na3 92.5(4) . . ?
Na2 O15W Na4 115.5(5) . . ?
Na2 O15W Na9 129.3(6) . 2_756 ?
Na3 O15W Na4 124.7(5) . . ?
Na3 O15W Na9 114.0(6) . 2_756 ?
Na4 O15W Na9 84.8(6) . 2_756 ?
W2 O16 W3 117.5(4) . . ?
Na8 O16W Na7 78.9(11) . . ?
W4 O17 W3 143.6(5) . . ?
Na11 O17W Na10 84.3(10) . . ?
W4 O18 Na8 96.0(4) . . ?
W5 O18 W4 120.3(4) . . ?
W5 O18 Na8 116.2(5) . . ?
W6 O19 W5 145.7(5) . . ?
Na18 O19W Na17 83.5(7) . . ?
W7 O20 W6 118.7(5) . . ?
Na14 O20W Na13 85.1(4) . . ?
Na15 O20W Na13 122.1(5) . . ?
Na15 O20W Na14 119.2(5) . . ?
W7 O21 W8 117.8(4) . . ?
W9 O22 W2 118.9(4) . . ?
W9 O23 W3 117.9(5) . . ?
W10 O24 W4 117.3(5) . . ?
W10 O25 W5 121.4(4) . . ?
W6 O26 W8 118.0(5) . . ?
W8 O27 W9 147.3(5) . . ?
W9 O28 W10 159.4(6) . . ?
W8 O29 W10 147.5(5) . . ?
W11 O33 Dy1 171.6(5) . . ?
W11 O34 Dy2 173.1(5) . . ?
W12 O35 W11 152.5(5) . . ?
W13 O36 W11 151.8(5) . . ?
W14 O37 Dy2 162.2(5) . . ?
W15 O38 Dy2 159.9(5) . . ?
W16 O39 W21 152.3(5) . . ?
W21 O40 W17 149.2(5) . . ?
W12 O41 Na8 116.9(5) . . ?
W14 O43 Na10 120.5(6) . . ?
W14 O43 Na12 138.9(6) . . ?
Na12 O43 Na10 82.6(5) . . ?
W16 O45 Na1 149.8(5) . . ?
W12 O47 W17 118.7(5) . . ?
W12 O48 W13 147.0(5) . . ?
W13 O49 W14 120.4(4) . . ?
W13 O49 Na11 113.5(5) . . ?
W14 O49 Na11 98.1(4) . . ?
W14 O50 W15 144.5(5) . . ?
W16 O51 W15 119.0(5) . . ?
W17 O52 W16 150.5(5) . . ?
W17 O53 W18 116.3(4) . . ?
W17 O53 Na20 109.0(5) . 2_867 ?
W18 O53 Na20 128.9(5) . 2_867 ?
W12 O54 W18 116.7(4) . . ?
W19 O55 W13 120.6(5) . . ?
W19 O56 W14 117.6(5) . . ?
W20 O57 W15 116.6(5) . . ?
W20 O58 W16 119.8(4) . . ?
W18 O59 W20 147.2(5) . . ?
W18 O60 W19 147.6(5) . . ?
W20 O61 W19 160.2(6) . . ?
W21 O65 Dy1 156.1(5) . . ?
W21 O66 Dy2 170.4(5) . . ?
W22 O67 W23 148.7(5) . . ?
W24 O68 W22 153.6(5) . . ?
W25 O69 Dy3 158.8(5) . . ?
W26 O70 Dy3 159.8(5) . . ?
W27 O71 W32 150.9(5) . . ?
W32 O72 W28 153.6(5) . . ?
W23 O73 Na2 130.8(5) . 2_867 ?
W26 O76 Na13 116.6(5) . . ?
W28 O78 Na18 116.6(5) . . ?
W23 O79 W28 119.0(5) . . ?
W23 O80 W24 148.4(5) . . ?
W24 O81 W25 117.7(4) . . ?
W25 O82 W26 145.5(5) . . ?
W26 O83 Na14 100.2(4) . . ?
W27 O83 W26 120.1(5) . . ?
W27 O83 Na14 114.6(5) . . ?
W28 O84 W27 145.8(5) . . ?
W28 O85 W29 117.2(4) . . ?
W23 O86 W29 118.3(4) . . ?
W24 O87 Na20 111.4(6) . . ?
W30 O87 W24 118.6(4) . . ?
W30 O87 Na20 109.3(5) . . ?
W30 O88 W25 117.5(4) . . ?
W31 O89 W26 118.6(4) . . ?
W31 O90 W27 120.9(5) . . ?
W29 O91 W31 147.6(6) . . ?
W29 O92 W30 147.0(5) . . ?
W30 O93 W31 162.1(5) . . ?
W30 O96 Na19 126.6(7) . . ?
W32 O97 Dy3 173.2(5) . . ?
W32 O98 Dy4 172.6(5) . . ?
W32 O99 W33 154.1(5) . . ?
W34 O100 W32 150.3(4) . . ?
W35 O101 Dy4 159.3(5) . . ?
W36 O102 Dy4 159.0(5) . . ?
W37 O103 W42 152.2(5) . . ?
W42 O104 W38 149.2(4) . . ?
W33 O105 Na14 117.2(5) . . ?
W33 O105 Na15 106.1(5) . 2_767 ?
Na14 O105 Na15 130.8(5) . 2_767 ?
W35 O107 Na17 114.6(5) . . ?
W37 O109 Na1 150.3(5) . . ?
W33 O111 W38 118.7(5) . . ?
W33 O112 W34 148.3(5) . . ?
W34 O113 W35 119.4(4) . . ?
W34 O113 Na18 112.4(5) . . ?
W35 O113 Na18 99.3(4) . . ?
W35 O114 W36 144.2(5) . . ?
W36 O115 W37 118.9(5) . . ?
W38 O116 W37 149.7(4) . . ?
W38 O117 W39 116.1(4) . . ?
W33 O118 W39 118.8(5) . . ?
W34 O119 Na12 111.4(4) . 2_766 ?
W40 O119 W34 120.3(5) . . ?
W40 O119 Na12 110.8(5) . 2_766 ?
W40 O120 W35 117.7(5) . . ?
W41 O121 W36 116.2(5) . . ?
W41 O122 W37 120.3(4) . . ?
W39 O123 W41 146.8(5) . . ?
W39 O124 W40 146.5(5) . . ?
W41 O125 W40 161.9(5) . . ?
W42 O129 Dy3 156.4(5) . . ?
W42 O130 Dy4 170.3(5) . . ?
W2 O131 W9 94.4(3) . . ?
W3 O131 W2 94.6(3) . . ?
W3 O131 W9 95.1(3) . . ?
Sb1 O131 W2 116.9(4) . . ?
Sb1 O131 W3 111.2(4) . . ?
Sb1 O131 W9 136.0(4) . . ?
W15 O132 W16 94.1(3) . . ?
W15 O132 W20 95.9(3) . . ?
W20 O132 W16 93.3(3) . . ?
Sb2 O132 W15 110.8(3) . . ?
Sb2 O132 W16 117.9(4) . . ?
Sb2 O132 W20 135.9(4) . . ?
W17 O133 W12 95.6(3) . . ?
W18 O133 W12 95.0(3) . . ?
W18 O133 W17 95.0(3) . . ?
Sb2 O133 W12 111.4(4) . . ?
Sb2 O133 W17 111.6(4) . . ?
Sb2 O133 W18 139.5(5) . . ?
W14 O134 W13 94.9(3) . . ?
W14 O134 W19 94.5(4) . . ?
W19 O134 W13 92.3(3) . . ?
Sb2 O134 W13 119.2(4) . . ?
Sb2 O134 W14 111.9(4) . . ?
Sb2 O134 W19 135.3(4) . . ?
W26 O135 W27 95.6(3) . . ?
W26 O135 W31 93.9(3) . . ?
W27 O135 W31 93.1(3) . . ?
Sb3 O135 W26 111.6(4) . . ?
Sb3 O135 W27 119.5(4) . . ?
Sb3 O135 W31 134.7(4) . . ?
W25 O136 W24 94.9(3) . . ?
W25 O136 W30 95.8(3) . . ?
W30 O136 W24 94.2(3) . . ?
Sb3 O136 W24 116.7(4) . . ?
Sb3 O136 W25 111.0(4) . . ?
Sb3 O136 W30 135.7(5) . . ?
W28 O137 W23 95.4(3) . . ?
W29 O137 W23 95.4(3) . . ?
W29 O137 W28 95.7(3) . . ?
Sb3 O137 W23 111.1(4) . . ?
Sb3 O137 W28 112.3(4) . . ?
Sb3 O137 W29 138.4(4) . . ?
W38 O138 W33 94.4(3) . . ?
W39 O138 W33 94.6(3) . . ?
W39 O138 W38 95.3(3) . . ?
Sb4 O138 W33 110.6(4) . . ?
Sb4 O138 W38 111.7(4) . . ?
Sb4 O138 W39 140.6(4) . . ?
W36 O139 W37 95.0(3) . . ?
W36 O139 W41 95.0(3) . . ?
W37 O139 W41 92.5(3) . . ?
Sb4 O139 W36 112.3(4) . . ?
Sb4 O139 W37 119.1(4) . . ?
Sb4 O139 W41 134.5(4) . . ?
W34 O140 W40 93.6(3) . . ?
W35 O140 W34 95.9(3) . . ?
W35 O140 W40 94.3(3) . . ?
Sb4 O140 W34 119.9(4) . . ?
Sb4 O140 W35 110.6(4) . . ?
Sb4 O140 W40 134.3(4) . . ?
W22 O142 Dy3 168.6(5) . . ?
W22 O143 Dy4 153.1(5) . . ?
W6 O144 W7 94.5(4) . . ?
W8 O144 W6 95.3(3) . . ?
W8 O144 W7 94.4(3) . . ?
Sb1 O144 W6 112.5(4) . . ?
Sb1 O144 W7 111.1(4) . . ?
Sb1 O144 W8 139.7(5) . . ?
W4 O145 W5 94.8(3) . . ?
W4 O145 W10 94.1(3) . . ?
W10 O145 W5 92.6(3) . . ?
Sb1 O145 W4 111.2(4) . . ?
Sb1 O145 W5 119.0(4) . . ?
Sb1 O145 W10 136.0(4) . . ?
O1L C1 C2 114.9(10) . . ?
O2L C1 O1L 123.7(11) . . ?
O2L C1 C2 121.3(11) . . ?
O3L C2 C1 107.7(10) . . ?
O3L C2 H2 110.2 . . ?
O3L C2 C3 107.0(10) . . ?
C1 C2 H2 110.2 . . ?
C1 C2 C3 111.4(9) . . ?
C3 C2 H2 110.2 . . ?
O4L C3 C2 108.4(9) . . ?
O4L C3 H3 109.3 . . ?
O4L C3 C4 108.8(10) . . ?
C2 C3 H3 109.3 . . ?
C4 C3 C2 111.7(10) . . ?
C4 C3 H3 109.3 . . ?
O5L C4 Na3 55.9(6) . . ?
O5L C4 O6L 123.8(10) . . ?
O5L C4 C3 121.5(11) . . ?
O6L C4 Na3 68.0(6) . . ?
O6L C4 C3 114.6(10) . . ?
C3 C4 Na3 176.0(9) . . ?
O7L C5 C6 116.0(10) . . ?
O8L C5 O7L 122.7(10) . . ?
O8L C5 C6 121.3(11) . . ?
O9L C6 C5 107.5(10) . . ?
O9L C6 H6 110.5 . . ?
O9L C6 C7 105.7(9) . . ?
C5 C6 H6 110.5 . . ?
C5 C6 C7 112.1(10) . . ?
C7 C6 H6 110.5 . . ?
O10L C7 C6 107.9(9) . . ?
O10L C7 H7 110.3 . . ?
O10L C7 C8 107.6(10) . . ?
C6 C7 H7 110.3 . . ?
C8 C7 C6 110.3(10) . . ?
C8 C7 H7 110.3 . . ?
O11L C8 Na2 56.8(6) . . ?
O11L C8 O12L 124.9(11) . . ?
O11L C8 C7 120.1(12) . . ?
O12L C8 Na2 68.2(6) . . ?
O12L C8 C7 115.0(10) . . ?
C7 C8 Na2 174.2(9) . . ?
O22W Na19 O96 85.5(11) . . ?
O87 Na20 O53 122.3(7) . 2_867 ?

loop_
_geom_bond_atom_site_label_1
_geom_bond_atom_site_label_2
_geom_bond_distance
_geom_bond_site_symmetry_2
_geom_bond_publ_flag
W1 O1 1.747(8) . ?
W1 O2 1.763(9) . ?
W1 O3 1.914(8) . ?
W1 O4 2.154(9) . ?
W1 O4L 1.973(8) 2_756 ?
W1 O6L 2.145(8) 2_756 ?
W2 O4 1.793(9) . ?
W2 O9 1.740(8) . ?
W2 O15 1.942(9) . ?
W2 O16 1.932(9) . ?
W2 O22 2.048(8) . ?
W2 O131 2.292(9) . ?
W3 O5 1.776(8) . ?
W3 O10 1.736(10) . ?
W3 O16 1.966(8) . ?
W3 O17 1.933(9) . ?
W3 O23 2.060(8) . ?
W3 O131 2.242(9) . ?
W4 Na8 3.623(11) . ?
W4 O6 1.780(9) . ?
W4 O11 1.735(9) . ?
W4 O17 1.926(9) . ?
W4 O18 1.980(10) . ?
W4 O24 2.082(8) . ?
W4 O145 2.247(9) . ?
W5 O7 1.806(8) . ?
W5 O12 1.733(10) . ?
W5 O18 1.930(10) . ?
W5 O19 1.982(9) . ?
W5 O25 2.024(8) . ?
W5 O145 2.358(9) . ?
W6 O8 1.952(8) . ?
W6 O13 1.700(10) . ?
W6 O19 1.875(9) . ?
W6 O20 1.965(9) . ?
W6 O26 1.899(8) . ?
W6 O144 2.269(9) . ?
W7 O3 1.969(8) . ?
W7 O14 1.726(9) . ?
W7 O15 1.920(9) . ?
W7 O20 1.942(9) . ?
W7 O21 1.875(9) . ?
W7 O144 2.307(9) . ?
W8 O21 2.024(9) . ?
W8 O26 1.992(10) . ?
W8 O27 1.839(10) . ?
W8 O29 1.845(9) . ?
W8 O30 1.706(8) . ?
W8 O144 2.245(8) . ?
W9 O22 1.868(9) . ?
W9 O23 1.857(9) . ?
W9 O27 2.028(10) . ?
W9 O28 1.919(9) . ?
W9 O31 1.704(10) . ?
W9 O131 2.307(8) . ?
W10 O24 1.844(9) . ?
W10 O25 1.865(9) . ?
W10 O28 1.922(9) . ?
W10 O29 2.010(10) . ?
W10 O32 1.721(9) . ?
W10 O145 2.335(9) . ?
W11 O7 2.112(9) . ?
W11 O8 1.918(8) . ?
W11 O33 1.752(9) . ?
W11 O34 1.756(9) . ?
W11 O35 1.938(8) . ?
W11 O36 2.113(9) . ?
W12 O35 1.923(8) . ?
W12 O41 1.725(10) . ?
W12 O47 1.939(9) . ?
W12 O48 1.901(9) . ?
W12 O54 1.907(8) . ?
W12 O133 2.280(9) . ?
W13 O36 1.813(9) . ?
W13 O42 1.722(9) . ?
W13 O48 1.954(9) . ?
W13 O49 1.897(10) . ?
W13 O55 2.034(9) . ?
W13 O134 2.365(9) . ?
W14 Na11 3.713(12) . ?
W14 O37 1.775(9) . ?
W14 O43 1.747(10) . ?
W14 O49 2.001(9) . ?
W14 O50 1.898(9) . ?
W14 O56 2.053(9) . ?
W14 O134 2.224(9) . ?
W15 O38 1.772(9) . ?
W15 O44 1.722(10) . ?
W15 O50 1.960(9) . ?
W15 O51 1.960(9) . ?
W15 O57 2.096(9) . ?
W15 O132 2.227(9) . ?
W16 O39 1.798(9) . ?
W16 O45 1.718(8) . ?
W16 O51 1.907(9) . ?
W16 O52 1.960(9) . ?
W16 O58 2.005(9) . ?
W16 O132 2.325(8) . ?
W17 O40 1.973(8) . ?
W17 O46 1.718(9) . ?
W17 O47 1.969(9) . ?
W17 O52 1.877(9) . ?
W17 O53 1.881(8) . ?
W17 O133 2.261(9) . ?
W18 O53 2.027(9) . ?
W18 O54 2.008(10) . ?
W18 O59 1.857(10) . ?
W18 O60 1.853(9) . ?
W18 O63 1.719(9) . ?
W18 O133 2.241(8) . ?
W19 O55 1.867(10) . ?
W19 O56 1.861(9) . ?
W19 O60 2.010(10) . ?
W19 O61 1.923(10) . ?
W19 O64 1.730(9) . ?
W19 O134 2.336(9) . ?
W20 O57 1.857(10) . ?
W20 O58 1.888(9) . ?
W20 O59 1.995(10) . ?
W20 O61 1.911(9) . ?
W20 O62 1.728(9) . ?
W20 O132 2.306(8) . ?
W21 O1L 2.168(8) . ?
W21 O3L 1.975(9) . ?
W21 O39 2.118(9) . ?
W21 O40 1.905(8) . ?
W21 O65 1.763(8) . ?
W21 O66 1.732(8) . ?
W22 O10L 1.965(8) 2_867 ?
W22 O12L 2.165(8) 2_867 ?
W22 O67 1.912(9) . ?
W22 O68 2.154(9) . ?
W22 O142 1.747(8) . ?
W22 O143 1.775(9) . ?
W23 O67 1.960(8) . ?
W23 O73 1.703(9) . ?
W23 O79 1.941(10) . ?
W23 O80 1.893(9) . ?
W23 O86 1.879(9) . ?
W23 O137 2.290(9) . ?
W24 O68 1.777(9) . ?
W24 O74 1.716(8) . ?
W24 O80 1.977(9) . ?
W24 O81 1.916(8) . ?
W24 O87 2.018(9) . ?
W24 O136 2.300(9) . ?
W25 O69 1.759(9) . ?
W25 O75 1.745(9) . ?
W25 O81 1.979(9) . ?
W25 O82 1.914(10) . ?
W25 O88 2.078(9) . ?
W25 O136 2.224(9) . ?
W26 Na14 3.676(10) . ?
W26 O70 1.783(9) . ?
W26 O76 1.741(9) . ?
W26 O82 1.920(10) . ?
W26 O83 1.998(10) . ?
W26 O89 2.072(8) . ?
W26 O135 2.252(9) . ?
W27 O71 1.804(9) . ?
W27 O77 1.741(9) . ?
W27 O83 1.909(9) . ?
W27 O84 1.958(9) . ?
W27 O90 2.029(9) . ?
W27 O135 2.320(10) . ?
W28 O72 1.938(8) . ?
W28 O78 1.703(9) . ?
W28 O79 1.964(9) . ?
W28 O84 1.896(9) . ?
W28 O85 1.891(8) . ?
W28 O137 2.260(9) . ?
W29 O85 2.007(10) . ?
W29 O86 2.012(9) . ?
W29 O91 1.840(9) . ?
W29 O92 1.828(10) . ?
W29 O95 1.744(9) . ?
W29 O137 2.226(8) . ?
W30 O87 1.896(10) . ?
W30 O88 1.839(9) . ?
W30 O92 2.041(9) . ?
W30 O93 1.895(9) . ?
W30 O96 1.707(9) . ?
W30 O136 2.293(8) . ?
W31 O89 1.835(9) . ?
W31 O90 1.867(10) . ?
W31 O91 2.013(9) . ?
W31 O93 1.921(10) . ?
W31 O94 1.726(9) . ?
W31 O135 2.349(9) . ?
W32 O71 2.123(9) . ?
W32 O72 1.919(8) . ?
W32 O97 1.742(9) . ?
W32 O98 1.744(9) . ?
W32 O99 1.885(8) . ?
W32 O100 2.143(9) . ?
W33 O99 1.966(9) . ?
W33 O105 1.711(10) . ?
W33 O111 1.940(9) . ?
W33 O112 1.910(8) . ?
W33 O118 1.877(9) . ?
W33 O138 2.291(9) . ?
W34 O100 1.792(9) . ?
W34 O106 1.722(9) . ?
W34 O112 1.924(8) . ?
W34 O113 1.915(10) . ?
W34 O119 2.034(9) . ?
W34 O140 2.326(9) . ?
W35 O101 1.738(9) . ?
W35 O107 1.742(9) . ?
W35 O113 2.011(9) . ?
W35 O114 1.925(9) . ?
W35 O120 2.077(9) . ?
W35 O140 2.238(9) . ?
W36 O102 1.783(9) . ?
W36 O108 1.745(9) . ?
W36 O114 1.934(9) . ?
W36 O115 1.930(9) . ?
W36 O121 2.092(9) . ?
W36 O139 2.200(9) . ?
W37 O103 1.793(8) . ?
W37 O109 1.733(9) . ?
W37 O115 1.940(9) . ?
W37 O116 1.933(9) . ?
W37 O122 2.006(9) . ?
W37 O139 2.320(9) . ?
W38 O104 1.986(8) . ?
W38 O110 1.729(9) . ?
W38 O111 1.945(9) . ?
W38 O116 1.907(9) . ?
W38 O117 1.885(9) . ?
W38 O138 2.264(8) . ?
W39 O117 2.036(9) . ?
W39 O118 1.990(9) . ?
W39 O123 1.831(10) . ?
W39 O124 1.820(8) . ?
W39 O127 1.728(9) . ?
W39 O138 2.239(8) . ?
W40 O119 1.888(9) . ?
W40 O120 1.842(9) . ?
W40 O124 2.042(9) . ?
W40 O125 1.926(9) . ?
W40 O128 1.739(10) . ?
W40 O140 2.341(9) . ?
W41 O121 1.854(9) . ?
W41 O122 1.880(9) . ?
W41 O123 2.034(9) . ?
W41 O125 1.891(9) . ?
W41 O126 1.737(9) . ?
W41 O139 2.348(9) . ?
W42 O7L 2.182(8) . ?
W42 O9L 1.970(9) . ?
W42 O103 2.121(8) . ?
W42 O104 1.893(9) . ?
W42 O129 1.757(9) . ?
W42 O130 1.741(8) . ?
Dy1 Sb1 3.6428(10) . ?
Dy1 O1 2.427(8) . ?
Dy1 O1W 2.375(9) . ?
Dy1 O2W 2.440(8) . ?
Dy1 O3W 2.355(10) . ?
Dy1 O5 2.350(8) . ?
Dy1 O6 2.370(9) . ?
Dy1 O33 2.324(9) . ?
Dy1 O65 2.312(8) . ?
Dy2 Sb2 3.6502(10) . ?
Dy2 O2 2.357(8) . ?
Dy2 O4W 2.345(9) . ?
Dy2 O5W 2.364(10) . ?
Dy2 O6W 2.492(8) . ?
Dy2 O34 2.302(9) . ?
Dy2 O37 2.344(9) . ?
Dy2 O38 2.390(9) . ?
Dy2 O66 2.398(8) . ?
Dy3 Sb3 3.6397(10) . ?
Dy3 O7W 2.393(9) . ?
Dy3 O8W 2.393(9) . ?
Dy3 O9W 2.455(9) . ?
Dy3 O69 2.365(9) . ?
Dy3 O70 2.355(9) . ?
Dy3 O97 2.331(9) . ?
Dy3 O129 2.313(8) . ?
Dy3 O142 2.432(8) . ?
Dy4 Sb4 3.6531(10) . ?
Dy4 O10W 2.375(9) . ?
Dy4 O11W 2.394(9) . ?
Dy4 O12W 2.465(9) . ?
Dy4 O98 2.314(9) . ?
Dy4 O101 2.400(9) . ?
Dy4 O102 2.389(9) . ?
Dy4 O130 2.397(8) . ?
Dy4 O143 2.348(9) . ?
Sb1 O131 1.999(9) . ?
Sb1 O144 1.961(8) . ?
Sb1 O145 1.987(9) . ?
Sb2 O132 2.001(8) . ?
Sb2 O133 1.972(8) . ?
Sb2 O134 1.984(9) . ?
Sb3 O135 1.992(9) . ?
Sb3 O136 2.003(9) . ?
Sb3 O137 1.985(8) . ?
Sb4 O138 1.971(8) . ?
Sb4 O139 1.979(9) . ?
Sb4 O140 1.999(9) . ?
Na1 Na2 3.483(7) . ?
Na1 Na3 3.445(7) . ?
Na1 O5L 2.343(10) . ?
Na1 O11L 2.334(10) . ?
Na1 O13W 2.441(10) . ?
Na1 O14W 2.435(11) . ?
Na1 O45 2.468(10) . ?
Na1 O109 2.452(10) . ?
Na2 Na3 3.418(7) . ?
Na2 Na5 4.20(2) . ?
Na2 O2L 2.321(9) . ?
Na2 O5L 2.709(10) . ?
Na2 O11L 2.414(10) . ?
Na2 O12L 2.663(9) . ?
Na2 O13W 2.470(10) . ?
Na2 O15W 2.365(10) . ?
Na2 O73 2.525(11) 2_867 ?
Na2 C8 2.857(13) . ?
Na3 O5L 2.420(9) . ?
Na3 O6L 2.682(9) . ?
Na3 O8L 2.314(9) . ?
Na3 O11L 2.646(10) . ?
Na3 O14 2.515(10) 2_756 ?
Na3 O14W 2.441(11) . ?
Na3 O15W 2.368(11) . ?
Na3 C4 2.883(12) . ?
Na4 Na9 3.74(3) 2_756 ?
Na4 Na17 3.68(2) 2_867 ?
Na4 O12W 2.987(19) 2_867 ?
Na4 O15W 2.764(19) . ?
Na5 Na9 3.26(3) 2_756 ?
Na5 O2L 2.73(3) . ?
Na6 Na6 3.77(2) 2_756 ?
Na6 O1W 2.750(13) . ?
Na6 O3L 2.693(12) . ?
Na6 O4L 2.719(11) 2_756 ?
Na6 O4W 2.690(12) 2_756 ?
Na7 Na8 3.35(2) . ?
Na7 O3W 2.80(2) . ?
Na7 O11 2.82(2) . ?
Na7 O16W 2.74(4) . ?
Na8 O2W 2.749(15) . ?
Na8 O16W 2.52(4) . ?
Na8 O18 2.835(14) . ?
Na8 O41 2.758(16) . ?
Na9 Na10 3.72(3) . ?
Na9 O6W 2.94(2) . ?
Na9 O15W 2.77(2) 2_756 ?
Na10 Na11 3.58(2) . ?
Na10 Na12 3.72(2) . ?
Na10 O5W 2.76(2) . ?
Na10 O17W 2.76(4) . ?
Na10 O43 2.85(2) . ?
Na11 Na12 4.14(2) . ?
Na11 O6W 2.754(15) . ?
Na11 O13 2.877(16) . ?
Na11 O17W 2.56(4) . ?
Na11 O49 2.859(14) . ?
Na12 O18W 2.78(3) . ?
Na12 O43 2.791(16) . ?
Na12 O119 2.802(16) 2_766 ?
Na13 Na14 3.704(15) . ?
Na13 O8W 2.745(14) . ?
Na13 O20W 2.781(16) . ?
Na13 O21W 2.696(17) . ?
Na13 O76 2.757(13) . ?
Na14 O9W 2.782(14) . ?
Na14 O20W 2.695(14) . ?
Na14 O83 2.753(13) . ?
Na14 O105 2.689(14) . ?
Na15 O20W 2.659(17) . ?
Na15 O105 2.904(16) 2_767 ?
Na16 Na16 3.666(18) 2_867 ?
Na16 O7W 2.707(13) 2_867 ?
Na16 O9L 2.690(12) 2_867 ?
Na16 O10L 2.715(11) . ?
Na16 O10W 2.676(13) . ?
Na17 Na18 3.33(2) . ?
Na17 O11W 2.713(17) . ?
Na17 O19W 2.64(3) . ?
Na17 O107 2.805(17) . ?
Na18 O12W 2.750(15) . ?
Na18 O19W 2.35(2) . ?
Na18 O78 2.848(15) . ?
Na18 O113 2.851(14) . ?
O1L C1 1.304(15) . ?
O2L C1 1.229(15) . ?
O3L C2 1.447(14) . ?
O4L C3 1.402(14) . ?
O5L C4 1.226(14) . ?
O6L C4 1.300(14) . ?
O7L C5 1.312(15) . ?
O8L C5 1.232(14) . ?
O9L C6 1.464(14) . ?
O10L C7 1.445(14) . ?
O11L C8 1.225(14) . ?
O12L C8 1.287(16) . ?
O53 Na20 2.84(2) 2_867 ?
O87 Na20 2.82(2) . ?
O96 Na19 2.62(3) . ?
C1 C2 1.524(16) . ?
C2 H2 1.0000 . ?
C2 C3 1.552(17) . ?
C3 H3 1.0000 . ?
C3 C4 1.505(16) . ?
C5 C6 1.492(16) . ?
C6 H6 1.0000 . ?
C6 C7 1.535(17) . ?
C7 H7 1.0000 . ?
C7 C8 1.532(16) . ?
Na19 O22W 2.26(3) . ?

loop_
_geom_torsion_atom_site_label_1
_geom_torsion_atom_site_label_2
_geom_torsion_atom_site_label_3
_geom_torsion_atom_site_label_4
_geom_torsion
_geom_torsion_site_symmetry_1
_geom_torsion_site_symmetry_2
_geom_torsion_site_symmetry_3
_geom_torsion_site_symmetry_4
_geom_torsion_publ_flag
W1 O4L C3 C2 102.6(9) 2_756 . . . ?
W1 O4L C3 C4 -19.1(13) 2_756 . . . ?
W1 O6L C4 Na3 171.3(7) 2_756 . . . ?
W1 O6L C4 O5L 174.5(9) 2_756 . . . ?
W1 O6L C4 C3 -5.4(13) 2_756 . . . ?
W21 O1L C1 O2L 155.4(9) . . . . ?
W21 O1L C1 C2 -21.4(13) . . . . ?
W21 O3L C2 C1 -14.3(13) . . . . ?
W21 O3L C2 C3 105.6(9) . . . . ?
W22 O10L C7 C6 101.2(9) 2_867 . . . ?
W22 O10L C7 C8 -17.8(12) 2_867 . . . ?
W22 O12L C8 Na2 169.2(7) 2_867 . . . ?
W22 O12L C8 O11L 171.9(10) 2_867 . . . ?
W22 O12L C8 C7 -5.5(14) 2_867 . . . ?
W42 O7L C5 O8L 157.5(9) . . . . ?
W42 O7L C5 C6 -23.0(12) . . . . ?
W42 O9L C6 C5 -15.4(12) . . . . ?
W42 O9L C6 C7 104.6(9) . . . . ?
Na1 O5L C4 Na3 -106.8(12) . . . . ?
Na1 O5L C4 O6L -110.3(14) . . . . ?
Na1 O5L C4 C3 69.6(17) . . . . ?
Na1 O11L C8 Na2 -108.2(13) . . . . ?
Na1 O11L C8 O12L -111.1(15) . . . . ?
Na1 O11L C8 C7 66.1(18) . . . . ?
Na2 O2L C1 O1L 68.9(15) . . . . ?
Na2 O2L C1 C2 -114.5(11) . . . . ?
Na2 O5L C4 Na3 89.0(8) . . . . ?
Na2 O5L C4 O6L 85.5(14) . . . . ?
Na2 O5L C4 C3 -94.6(13) . . . . ?
Na2 O11L C8 O12L -2.9(14) . . . . ?
Na2 O11L C8 C7 174.3(10) . . . . ?
Na2 O12L C8 O11L 2.6(13) . . . . ?
Na2 O12L C8 C7 -174.7(10) . . . . ?
Na3 O5L C4 O6L -3.5(13) . . . . ?
Na3 O5L C4 C3 176.3(10) . . . . ?
Na3 O6L C4 O5L 3.2(12) . . . . ?
Na3 O6L C4 C3 -176.7(10) . . . . ?
Na3 O8L C5 O7L 67.6(14) . . . . ?
Na3 O8L C5 C6 -111.9(11) . . . . ?
Na3 O11L C8 Na2 89.9(8) . . . . ?
Na3 O11L C8 O12L 87.0(15) . . . . ?
Na3 O11L C8 C7 -95.8(13) . . . . ?
Na5 O2L C1 O1L -128.2(12) . . . . ?
Na5 O2L C1 C2 48.4(15) . . . . ?
Na6 O3L C2 C1 108.1(9) . . . . ?
Na6 O3L C2 C3 -131.9(8) . . . . ?
Na6 O4L C3 C2 -55.4(12) 2_756 . . . ?
Na6 O4L C3 C4 -177.1(7) 2_756 . . . ?
Na8 W4 O6 Dy1 -172.5(17) . . . . ?
Na8 W4 O11 Na7 52.7(6) . . . . ?
Na11 W14 O37 Dy2 -169.5(18) . . . . ?
Na11 W14 O43 Na10 54.9(6) . . . . ?
Na11 W14 O43 Na12 -61.7(8) . . . . ?
Na11 W14 O50 W15 45.0(12) . . . . ?
Na14 W26 O70 Dy3 -172.1(15) . . . . ?
Na14 W26 O76 Na13 58.7(5) . . . . ?
Na16 O9L C6 C5 108.2(8) 2_867 . . . ?
Na16 O9L C6 C7 -131.9(8) 2_867 . . . ?
Na16 O10L C7 C6 -55.4(11) . . . . ?
Na16 O10L C7 C8 -174.4(7) . . . . ?
O1 W1 O2 Dy2 30.1(11) . . . . ?
O1L W21 O65 Dy1 -151.7(11) . . . . ?
O1L C1 C2 O3L 22.7(14) . . . . ?
O1L C1 C2 C3 -94.4(12) . . . . ?
O2 W1 O1 Dy1 -130(3) . . . . ?
O2L C1 C2 O3L -154.3(11) . . . . ?
O2L C1 C2 C3 88.7(14) . . . . ?
O3 W1 O1 Dy1 -31(3) . . . . ?
O3 W1 O2 Dy2 -75.7(10) . . . . ?
O3 W7 O14 Na3 -67.5(6) . . . 2_756 ?
O3 W7 O21 W8 -1.8(12) . . . . ?
O3L W21 O65 Dy1 131.9(11) . . . . ?
O3L C2 C3 O4L 72.9(12) . . . . ?
O3L C2 C3 C4 -167.3(9) . . . . ?
O4 W1 O1 Dy1 47(3) . . . . ?
O4L W1 O1 Dy1 131(3) 2_756 . . . ?
O4L W1 O2 Dy2 126.7(10) 2_756 . . . ?
O4L C3 C4 O5L -165.2(11) . . . . ?
O4L C3 C4 O6L 14.7(15) . . . . ?
O6 W4 O11 Na7 1.2(7) . . . . ?
O6L W1 O1 Dy1 74(3) 2_756 . . . ?
O6L W1 O2 Dy2 -157.4(10) 2_756 . . . ?
O7L W42 O104 W38 -25.5(9) . . . . ?
O7L W42 O129 Dy3 -150.9(11) . . . . ?
O7L C5 C6 O9L 24.6(14) . . . . ?
O7L C5 C6 C7 -91.2(12) . . . . ?
O8 W6 O13 Na11 -45.1(5) . . . . ?
O8 W6 O19 W5 15.7(9) . . . . ?
O8 W6 O26 W8 1.7(12) . . . . ?
O8L C5 C6 O9L -155.9(10) . . . . ?
O8L C5 C6 C7 88.3(14) . . . . ?
O9 W2 O4 W1 -104.9(10) . . . . ?
O9L W42 O104 W38 5.1(16) . . . . ?
O9L W42 O129 Dy3 132.8(11) . . . . ?
O9L C6 C7 O10L 72.8(11) . . . . ?
O9L C6 C7 C8 -169.9(10) . . . . ?
O10 W3 O5 Dy1 101.7(14) . . . . ?
O10L W22 O142 Dy3 131(3) 2_867 . . . ?
O10L W22 O143 Dy4 129.1(10) 2_867 . . . ?
O10L C7 C8 O11L -163.7(11) . . . . ?
O10L C7 C8 O12L 13.9(14) . . . . ?
O11 W4 O6 Dy1 -113.0(15) . . . . ?
O12 W5 O7 W11 133.4(12) . . . . ?
O12L W22 O142 Dy3 77(3) 2_867 . . . ?
O12L W22 O143 Dy4 -155.0(10) 2_867 . . . ?
O13 W6 O19 W5 119.2(9) . . . . ?
O13 W6 O26 W8 -175.8(5) . . . . ?
O14 W7 O21 W8 177.5(5) . . . . ?
O15 W2 O4 W1 -2.6(10) . . . . ?
O15 W7 O14 Na3 20.6(6) . . . 2_756 ?
O15 W7 O21 W8 -81.9(5) . . . . ?
O16 W2 O4 W1 153.6(10) . . . . ?
O16 W3 O5 Dy1 -159.8(14) . . . . ?
O17 W3 O5 Dy1 -1.0(15) . . . . ?
O17 W4 O6 Dy1 -10.2(15) . . . . ?
O17 W4 O11 Na7 -93.5(7) . . . . ?
O18 W4 O6 Dy1 148.9(15) . . . . ?
O18 W4 O11 Na7 98.2(6) . . . . ?
O18 W5 O7 W11 -122.8(12) . . . . ?
O19 W5 O7 W11 31.1(12) . . . . ?
O19 W6 O13 Na11 -134.3(5) . . . . ?
O19 W6 O26 W8 83.4(5) . . . . ?
O20 W6 O13 Na11 43.6(5) . . . . ?
O20 W6 O19 W5 -54.0(16) . . . . ?
O20 W6 O26 W8 -78.7(5) . . . . ?
O20 W7 O14 Na3 -155.2(5) . . . 2_756 ?
O20 W7 O21 W8 77.2(5) . . . . ?
O21 W7 O14 Na3 112.8(6) . . . 2_756 ?
O21 W8 O27 W9 -134.7(9) . . . . ?
O21 W8 O29 W10 64.2(17) . . . . ?
O22 W2 O4 W1 60.5(18) . . . . ?
O22 W9 O23 W3 -73.2(5) . . . . ?
O23 W3 O5 Dy1 -76.7(19) . . . . ?
O23 W9 O22 W2 68.2(5) . . . . ?
O24 W4 O6 Dy1 64(2) . . . . ?
O24 W4 O11 Na7 -177.7(6) . . . . ?
O24 W10 O25 W5 -70.1(6) . . . . ?
O25 W5 O7 W11 -26(2) . . . . ?
O25 W10 O24 W4 73.5(5) . . . . ?
O26 W6 O13 Na11 133.8(5) . . . . ?
O26 W6 O19 W5 -139.8(9) . . . . ?
O26 W8 O27 W9 -70.3(16) . . . . ?
O26 W8 O29 W10 130.5(10) . . . . ?
O27 W8 O29 W10 -28.8(10) . . . . ?
O27 W9 O22 W2 -90.8(5) . . . . ?
O27 W9 O23 W3 12.2(14) . . . . ?
O28 W9 O22 W2 -34.8(13) . . . . ?
O28 W9 O23 W3 85.1(5) . . . . ?
O28 W10 O24 W4 -84.7(5) . . . . ?
O28 W10 O25 W5 29.5(13) . . . . ?
O29 W8 O27 W9 25.6(9) . . . . ?
O29 W10 O24 W4 -15.7(14) . . . . ?
O29 W10 O25 W5 90.2(6) . . . . ?
O30 W8 O27 W9 129.8(9) . . . . ?
O30 W8 O29 W10 -132.4(9) . . . . ?
O31 W9 O22 W2 169.8(6) . . . . ?
O31 W9 O23 W3 -172.5(5) . . . . ?
O32 W10 O24 W4 173.2(5) . . . . ?
O32 W10 O25 W5 -172.5(6) . . . . ?
O35 W12 O41 Na8 -51.4(5) . . . . ?
O36 W13 O49 W14 86.5(5) . . . . ?
O36 W13 O49 Na11 -29.1(5) . . . . ?
O37 W14 O43 Na10 1.7(8) . . . . ?
O37 W14 O43 Na12 -114.9(8) . . . . ?
O37 W14 O50 W15 17.8(9) . . . . ?
O39 W16 O45 Na1 77.3(9) . . . . ?
O39 W21 O65 Dy1 -127.5(17) . . . . ?
O40 W17 O52 W16 -18.2(10) . . . . ?
O40 W17 O53 W18 0.1(13) . . . . ?
O40 W17 O53 Na20 -155.4(9) . . . 2_867 ?
O40 W21 O65 Dy1 -68.1(11) . . . . ?
O42 W13 O36 W11 130.1(11) . . . . ?
O42 W13 O49 W14 -170.0(5) . . . . ?
O42 W13 O49 Na11 74.3(5) . . . . ?
O43 W14 O37 Dy2 -108.5(16) . . . . ?
O43 W14 O50 W15 120.8(9) . . . . ?
O44 W15 O38 Dy2 104.8(14) . . . . ?
O45 W16 O39 W21 -112.0(10) . . . . ?
O46 W17 O52 W16 -119.6(10) . . . . ?
O46 W17 O53 W18 176.0(5) . . . . ?
O46 W17 O53 Na20 20.5(6) . . . 2_867 ?
O47 W12 O41 Na8 36.8(5) . . . . ?
O47 W17 O52 W16 43.9(18) . . . . ?
O47 W17 O53 W18 78.0(5) . . . . ?
O47 W17 O53 Na20 -77.5(5) . . . 2_867 ?
O48 W12 O41 Na8 -139.7(5) . . . . ?
O48 W13 O36 W11 27.3(11) . . . . ?
O48 W13 O49 W14 -10.3(11) . . . . ?
O48 W13 O49 Na11 -125.9(7) . . . . ?
O49 W13 O36 W11 -125.7(11) . . . . ?
O49 W14 O37 Dy2 153.3(16) . . . . ?
O49 W14 O43 Na10 98.5(7) . . . . ?
O49 W14 O43 Na12 -18.1(8) . . . . ?
O49 W14 O50 W15 -88.8(13) . . . . ?
O50 W14 O37 Dy2 -5.9(16) . . . . ?
O50 W14 O43 Na10 -92.1(7) . . . . ?
O50 W14 O43 Na12 151.3(8) . . . . ?
O50 W15 O38 Dy2 3.0(14) . . . . ?
O51 W15 O38 Dy2 -156.1(14) . . . . ?
O51 W16 O39 W21 145.7(10) . . . . ?
O51 W16 O45 Na1 173.9(9) . . . . ?
O52 W16 O39 W21 -8.8(10) . . . . ?
O52 W16 O45 Na1 -12.6(10) . . . . ?
O52 W17 O53 W18 -81.8(5) . . . . ?
O52 W17 O53 Na20 122.7(5) . . . 2_867 ?
O53 W17 O52 W16 138.8(10) . . . . ?
O53 W18 O59 W20 -132.1(10) . . . . ?
O53 W18 O60 W19 68.3(17) . . . . ?
O54 W12 O41 Na8 127.4(5) . . . . ?
O54 W18 O59 W20 -65.9(17) . . . . ?
O54 W18 O60 W19 132.9(10) . . . . ?
O55 W13 O36 W11 -28(2) . . . . ?
O55 W13 O49 W14 -77.9(5) . . . . ?
O55 W13 O49 Na11 166.5(5) . . . . ?
O55 W19 O56 W14 73.9(5) . . . . ?
O56 W14 O37 Dy2 68(2) . . . . ?
O56 W14 O43 Na10 -177.3(7) . . . . ?
O56 W14 O43 Na12 66.1(8) . . . . ?
O56 W14 O50 W15 -143.7(9) . . . . ?
O56 W19 O55 W13 -69.1(6) . . . . ?
O57 W15 O38 Dy2 -69(2) . . . . ?
O57 W20 O58 W16 69.7(6) . . . . ?
O58 W16 O39 W21 56.5(19) . . . . ?
O58 W16 O45 Na1 -99.2(9) . . . . ?
O58 W20 O57 W15 -72.9(5) . . . . ?
O59 W18 O60 W19 -27.8(10) . . . . ?
O59 W20 O57 W15 13.9(14) . . . . ?
O59 W20 O58 W16 -90.6(6) . . . . ?
O60 W18 O59 W20 27.8(10) . . . . ?
O60 W19 O55 W13 90.3(6) . . . . ?
O60 W19 O56 W14 -15.2(14) . . . . ?
O61 W19 O55 W13 32.0(13) . . . . ?
O61 W19 O56 W14 -84.7(5) . . . . ?
O61 W20 O57 W15 85.2(5) . . . . ?
O61 W20 O58 W16 -31.0(13) . . . . ?
O62 W20 O57 W15 -173.8(5) . . . . ?
O62 W20 O58 W16 171.2(6) . . . . ?
O63 W18 O59 W20 130.8(10) . . . . ?
O63 W18 O60 W19 -130.8(10) . . . . ?
O64 W19 O55 W13 -171.9(6) . . . . ?
O64 W19 O56 W14 175.4(5) . . . . ?
O66 W21 O65 Dy1 38.2(11) . . . . ?
O67 W22 O142 Dy3 -31(3) . . . . ?
O67 W22 O143 Dy4 -74.1(10) . . . . ?
O67 W23 O73 Na2 -66.8(6) . . . 2_867 ?
O67 W23 O80 W24 -14.4(9) . . . . ?
O67 W23 O86 W29 -1.9(12) . . . . ?
O68 W22 O142 Dy3 46(3) . . . . ?
O70 W26 O76 Na13 4.9(6) . . . . ?
O71 W32 O99 W33 37.7(12) . . . . ?
O72 W28 O78 Na18 -45.8(5) . . . . ?
O72 W28 O84 W27 13.5(9) . . . . ?
O72 W28 O85 W29 2.9(12) . . . . ?
O72 W32 O99 W33 -7(2) . . . . ?
O73 W23 O80 W24 -117.7(9) . . . . ?
O73 W23 O86 W29 177.5(5) . . . . ?
O74 W24 O68 W22 -103.6(11) . . . . ?
O75 W25 O69 Dy3 102.7(13) . . . . ?
O76 W26 O70 Dy3 -108.8(13) . . . . ?
O77 W27 O71 W32 137.3(10) . . . . ?
O78 W28 O84 W27 116.3(9) . . . . ?
O78 W28 O85 W29 -175.6(5) . . . . ?
O79 W23 O73 Na2 -154.7(5) . . . 2_867 ?
O79 W23 O80 W24 52.5(16) . . . . ?
O79 W23 O86 W29 77.1(5) . . . . ?
O79 W28 O78 Na18 43.1(5) . . . . ?
O79 W28 O84 W27 -58.0(17) . . . . ?
O79 W28 O85 W29 -78.3(5) . . . . ?
O80 W23 O73 Na2 21.8(6) . . . 2_867 ?
O80 W23 O86 W29 -82.1(5) . . . . ?
O80 W24 O68 W22 -0.2(11) . . . . ?
O81 W24 O68 W22 155.6(11) . . . . ?
O81 W25 O69 Dy3 -159.3(13) . . . . ?
O82 W25 O69 Dy3 -0.5(13) . . . . ?
O82 W26 O70 Dy3 -6.3(14) . . . . ?
O82 W26 O76 Na13 -89.3(5) . . . . ?
O83 W26 O70 Dy3 151.7(13) . . . . ?
O83 W26 O76 Na13 100.4(5) . . . . ?
O83 W27 O71 W32 -120.3(10) . . . . ?
O84 W27 O71 W32 34.3(10) . . . . ?
O84 W28 O78 Na18 -135.0(5) . . . . ?
O84 W28 O85 W29 82.5(5) . . . . ?
O85 W28 O78 Na18 133.6(5) . . . . ?
O85 W28 O84 W27 -143.3(10) . . . . ?
O85 W29 O91 W31 131.5(10) . . . . ?
O85 W29 O92 W30 -70.9(15) . . . . ?
O86 W23 O73 Na2 113.4(6) . . . 2_867 ?
O86 W23 O80 W24 140.8(9) . . . . ?
O86 W29 O91 W31 64.4(18) . . . . ?
O86 W29 O92 W30 -134.8(9) . . . . ?
O87 W24 O68 W22 62.1(17) . . . . ?
O87 W30 O88 W25 -73.9(5) . . . . ?
O87 W30 O93 W31 -27(2) . . . . ?
O87 W30 O96 Na19 -49.9(9) . . . . ?
O88 W25 O69 Dy3 -78.7(17) . . . . ?
O88 W30 O87 W24 68.8(5) . . . . ?
O88 W30 O87 Na20 -60.2(5) . . . . ?
O88 W30 O93 W31 -130.9(16) . . . . ?
O88 W30 O96 Na19 45.3(9) . . . . ?
O89 W26 O70 Dy3 70(2) . . . . ?
O89 W26 O76 Na13 -174.7(5) . . . . ?
O89 W31 O90 W27 -69.4(5) . . . . ?
O90 W27 O71 W32 -18(2) . . . . ?
O90 W31 O89 W26 73.6(5) . . . . ?
O91 W29 O92 W30 25.7(9) . . . . ?
O91 W31 O89 W26 -13.4(15) . . . . ?
O91 W31 O90 W27 90.1(5) . . . . ?
O92 W29 O91 W31 -28.4(10) . . . . ?
O92 W30 O87 W24 -90.6(5) . . . . ?
O92 W30 O87 Na20 140.4(5) . . . . ?
O92 W30 O88 W25 10.8(14) . . . . ?
O92 W30 O93 W31 29.3(16) . . . . ?
O92 W30 O96 Na19 -136.3(8) . . . . ?
O93 W30 O87 W24 -34.6(12) . . . . ?
O93 W30 O87 Na20 -163.7(8) . . . . ?
O93 W30 O88 W25 83.4(5) . . . . ?
O93 W30 O96 Na19 140.0(8) . . . . ?
O93 W31 O89 W26 -83.0(5) . . . . ?
O93 W31 O90 W27 30.8(11) . . . . ?
O94 W31 O89 W26 176.1(6) . . . . ?
O94 W31 O90 W27 -170.7(5) . . . . ?
O95 W29 O91 W31 -131.9(10) . . . . ?
O95 W29 O92 W30 128.9(9) . . . . ?
O96 W30 O87 W24 170.6(5) . . . . ?
O96 W30 O87 Na20 41.5(6) . . . . ?
O96 W30 O88 W25 -173.8(5) . . . . ?
O96 W30 O93 W31 127.3(16) . . . . ?
O97 W32 O99 W33 124.9(12) . . . . ?
O98 W32 O99 W33 -135.1(12) . . . . ?
O99 W33 O105 Na14 -52.8(5) . . . . ?
O99 W33 O105 Na15 102.9(4) . . . 2_767 ?
O99 W33 O118 W39 7.0(12) . . . . ?
O100 W32 O99 W33 -51.1(11) . . . . ?
O101 W35 O107 Na17 -2.4(7) . . . . ?
O103 W37 O109 Na1 75.8(11) . . . . ?
O103 W42 O104 W38 56.0(9) . . . . ?
O103 W42 O129 Dy3 -129.9(18) . . . . ?
O104 W38 O117 W39 -4.8(12) . . . . ?
O104 W42 O129 Dy3 -66.9(12) . . . . ?
O105 W33 O118 W39 -176.1(5) . . . . ?
O106 W34 O100 W32 136.6(10) . . . . ?
O107 W35 O101 Dy4 -112.3(14) . . . . ?
O108 W36 O102 Dy4 100.9(14) . . . . ?
O109 W37 O103 W42 -112.3(10) . . . . ?
O110 W38 O117 W39 174.5(5) . . . . ?
O111 W33 O105 Na14 36.1(5) . . . . ?
O111 W33 O105 Na15 -168.1(4) . . . 2_767 ?
O111 W33 O118 W39 -77.3(5) . . . . ?
O111 W38 O117 W39 76.9(5) . . . . ?
O112 W33 O105 Na14 -139.1(5) . . . . ?
O112 W33 O105 Na15 16.7(5) . . . 2_767 ?
O112 W33 O118 W39 82.3(5) . . . . ?
O112 W34 O100 W32 32.3(10) . . . . ?
O113 W34 O100 W32 -120.3(10) . . . . ?
O113 W35 O101 Dy4 150.4(14) . . . . ?
O113 W35 O107 Na17 92.4(6) . . . . ?
O114 W35 O101 Dy4 -8.7(14) . . . . ?
O114 W35 O107 Na17 -98.6(6) . . . . ?
O114 W36 O102 Dy4 -1.5(14) . . . . ?
O115 W36 O102 Dy4 -160.8(14) . . . . ?
O115 W37 O103 W42 143.9(10) . . . . ?
O115 W37 O109 Na1 171.9(10) . . . . ?
O116 W37 O103 W42 -10.4(10) . . . . ?
O116 W37 O109 Na1 -14.4(11) . . . . ?
O116 W38 O117 W39 -83.0(5) . . . . ?
O117 W39 O123 W41 -133.5(10) . . . . ?
O117 W39 O124 W40 69.3(16) . . . . ?
O118 W33 O105 Na14 128.5(5) . . . . ?
O118 W33 O105 Na15 -75.7(5) . . . 2_767 ?
O118 W39 O123 W41 -66.8(16) . . . . ?
O118 W39 O124 W40 131.9(9) . . . . ?
O119 W34 O100 W32 -16(2) . . . . ?
O119 W40 O120 W35 73.1(5) . . . . ?
O120 W35 O101 Dy4 69(2) . . . . ?
O120 W35 O107 Na17 177.1(6) . . . . ?
O120 W40 O119 W34 -69.0(5) . . . . ?
O120 W40 O119 Na12 63.5(5) . . . 2_766 ?
O121 W36 O102 Dy4 -73.6(18) . . . . ?
O121 W41 O122 W37 69.1(5) . . . . ?
O121 W41 O125 W40 -129.4(17) . . . . ?
O122 W37 O103 W42 55.4(17) . . . . ?
O122 W37 O109 Na1 -100.5(10) . . . . ?
O122 W41 O121 W36 -72.1(5) . . . . ?
O122 W41 O125 W40 -26(2) . . . . ?
O123 W39 O124 W40 -27.0(10) . . . . ?
O123 W41 O121 W36 14.5(15) . . . . ?
O123 W41 O122 W37 -91.0(5) . . . . ?
O123 W41 O125 W40 31.7(17) . . . . ?
O124 W39 O123 W41 26.6(10) . . . . ?
O124 W40 O119 W34 90.8(5) . . . . ?
O124 W40 O119 Na12 -136.8(5) . . . 2_766 ?
O124 W40 O120 W35 -16.0(15) . . . . ?
O125 W40 O119 W34 32.5(12) . . . . ?
O125 W40 O119 Na12 165.0(8) . . . 2_766 ?
O125 W40 O120 W35 -84.4(5) . . . . ?
O125 W41 O121 W36 85.1(5) . . . . ?
O125 W41 O122 W37 -34.3(12) . . . . ?
O126 W41 O121 W36 -173.6(5) . . . . ?
O126 W41 O122 W37 170.8(5) . . . . ?
O126 W41 O125 W40 129.3(17) . . . . ?
O127 W39 O123 W41 131.7(9) . . . . ?
O127 W39 O124 W40 -130.8(9) . . . . ?
O128 W40 O119 W34 -170.6(5) . . . . ?
O128 W40 O119 Na12 -38.1(5) . . . 2_766 ?
O128 W40 O120 W35 174.7(5) . . . . ?
O129 W42 O104 W38 -114.6(9) . . . . ?
O130 W42 O104 W38 141.4(9) . . . . ?
O130 W42 O129 Dy3 39.1(12) . . . . ?
O131 W2 O4 W1 80.4(10) . . . . ?
O131 W3 O5 Dy1 -86.4(14) . . . . ?
O131 W9 O22 W2 -4.7(4) . . . . ?
O131 W9 O23 W3 -0.3(4) . . . . ?
O132 W15 O38 Dy2 -82.8(14) . . . . ?
O132 W16 O39 W21 73.4(10) . . . . ?
O132 W16 O45 Na1 -123.6(13) . . . . ?
O132 W20 O57 W15 0.2(4) . . . . ?
O132 W20 O58 W16 -3.8(5) . . . . ?
O133 W12 O41 Na8 65.3(19) . . . . ?
O133 W17 O52 W16 63.7(10) . . . . ?
O133 W17 O53 W18 5.9(4) . . . . ?
O133 W17 O53 Na20 -149.6(6) . . . 2_867 ?
O133 W18 O59 W20 -59.1(9) . . . . ?
O133 W18 O60 W19 59.4(9) . . . . ?
O134 W13 O36 W11 -54.0(11) . . . . ?
O134 W13 O49 W14 -6.0(4) . . . . ?
O134 W13 O49 Na11 -121.7(5) . . . . ?
O134 W14 O37 Dy2 80.7(16) . . . . ?
O134 W14 O43 Na10 139.3(15) . . . . ?
O134 W14 O43 Na12 23(2) . . . . ?
O134 W14 O50 W15 -69.9(9) . . . . ?
O134 W19 O55 W13 3.8(5) . . . . ?
O134 W19 O56 W14 0.2(4) . . . . ?
O135 W26 O70 Dy3 79.8(13) . . . . ?
O135 W26 O76 Na13 149.3(13) . . . . ?
O135 W27 O71 W32 -47.8(10) . . . . ?
O135 W31 O89 W26 1.1(5) . . . . ?
O135 W31 O90 W27 3.7(4) . . . . ?
O136 W24 O68 W22 82.8(11) . . . . ?
O136 W25 O69 Dy3 -86.0(13) . . . . ?
O136 W30 O87 W24 -4.2(4) . . . . ?
O136 W30 O87 Na20 -133.3(5) . . . . ?
O136 W30 O88 W25 -0.9(4) . . . . ?
O136 W30 O93 W31 -56.5(16) . . . . ?
O137 W23 O80 W24 67.3(9) . . . . ?
O137 W23 O86 W29 5.2(5) . . . . ?
O137 W28 O78 Na18 74.5(19) . . . . ?
O137 W28 O84 W27 -69.3(9) . . . . ?
O137 W28 O85 W29 -5.9(4) . . . . ?
O137 W29 O91 W31 58.8(10) . . . . ?
O137 W29 O92 W30 -62.2(9) . . . . ?
O138 W33 O105 Na14 69(2) . . . . ?
O138 W33 O105 Na15 -135(2) . . . 2_767 ?
O138 W33 O118 W39 -5.3(4) . . . . ?
O138 W38 O117 W39 4.3(4) . . . . ?
O138 W39 O123 W41 -60.5(10) . . . . ?
O138 W39 O124 W40 59.1(9) . . . . ?
O139 W36 O102 Dy4 -87.1(14) . . . . ?
O139 W37 O103 W42 72.7(10) . . . . ?
O139 W37 O109 Na1 -125.6(14) . . . . ?
O139 W41 O121 W36 0.4(4) . . . . ?
O139 W41 O122 W37 -3.9(4) . . . . ?
O139 W41 O125 W40 -54.8(17) . . . . ?
O140 W34 O100 W32 -47.8(10) . . . . ?
O140 W35 O101 Dy4 78.1(14) . . . . ?
O140 W35 O107 Na17 137.6(12) . . . . ?
O140 W40 O119 W34 4.1(4) . . . . ?
O140 W40 O119 Na12 136.5(5) . . . 2_766 ?
O140 W40 O120 W35 0.8(4) . . . . ?
O142 W22 O143 Dy4 33.3(11) . . . . ?
O143 W22 O142 Dy3 -131(2) . . . . ?
O144 W6 O13 Na11 75(2) . . . . ?
O144 W6 O19 W5 -66.1(9) . . . . ?
O144 W6 O26 W8 -5.6(4) . . . . ?
O144 W7 O21 W8 4.8(4) . . . . ?
O144 W8 O27 W9 -61.5(9) . . . . ?
O144 W8 O29 W10 57.9(9) . . . . ?
O145 W4 O6 Dy1 76.0(15) . . . . ?
O145 W4 O11 Na7 145.6(13) . . . . ?
O145 W5 O7 W11 -51.1(12) . . . . ?
O145 W10 O24 W4 0.4(4) . . . . ?
O145 W10 O25 W5 3.8(5) . . . . ?
C1 C2 C3 O4L -169.7(10) . . . . ?
C1 C2 C3 C4 -49.8(14) . . . . ?
C2 C3 C4 O5L 75.2(15) . . . . ?
C2 C3 C4 O6L -104.9(12) . . . . ?
C5 C6 C7 O10L -170.3(10) . . . . ?
C5 C6 C7 C8 -53.0(14) . . . . ?
C6 C7 C8 O11L 78.9(14) . . . . ?
C6 C7 C8 O12L -103.6(13) . . . . ?

loop_
_platon_squeeze_void_nr
_platon_squeeze_void_average_x
_platon_squeeze_void_average_y
_platon_squeeze_void_average_z
_platon_squeeze_void_volume
_platon_squeeze_void_count_electrons
_platon_squeeze_void_content
1 -0.022 -0.016 -0.012 6151 2778 ' '
